data_4132497
loop_
_publ_author_name
'Yamagami, Motoya'
'Sawada, Tomohisa'
'Fujita, Makoto'

_publ_section_title
;
 Synthetic \b-Barrel by Metal-Induced Folding and Assembly.
;
_journal_issue 28
_journal_name_full 'Journal of the American Chemical Society'
_journal_page_first 8644
_journal_page_last 8647
_journal_paper_doi 10.1021/jacs.8b04284
_journal_volume 140
_journal_year 2018
_chemical_absolute_configuration syn
_chemical_formula_sum 'C174 H201.88 Cl6 N33 O30.5 Zn3'
_chemical_formula_weight 3652.36
_space_group_crystal_system tetragonal
_space_group_IT_number 92
_space_group_name_Hall 'P 4abw 2nw'
_space_group_name_H-M_alt 'P 41 21 2'
_atom_sites_solution_hydrogens geom
_audit_creation_method SHELXL-2014/7
_cell_angle_alpha 90
_cell_angle_beta 90
_cell_angle_gamma 90
_cell_formula_units_Z 8
_cell_length_a 28.3964(3)
_cell_length_b 28.3964(3)
_cell_length_c 84.3978(18)
_cell_measurement_reflns_used 9536
_cell_measurement_temperature 293(2)
_cell_measurement_theta_max 17.8170
_cell_measurement_theta_min 1.5780
_cell_volume 68054.6(18)
_computing_structure_refinement 'SHELXL-2014/7 (Sheldrick, 2014)'
_diffrn_ambient_temperature 293(2)
_diffrn_measured_fraction_theta_full 0.837
_diffrn_measured_fraction_theta_max 0.837
_diffrn_measurement_device_type 'Rayonix MX225HE'
_diffrn_measurement_method 'Phi Scan'
_diffrn_radiation_type Synchrotron
_diffrn_radiation_wavelength 1.000
_diffrn_reflns_av_R_equivalents 0.1111
_diffrn_reflns_av_unetI/netI 0.0707
_diffrn_reflns_Laue_measured_fraction_full 0.837
_diffrn_reflns_Laue_measured_fraction_max 0.837
_diffrn_reflns_limit_h_max 24
_diffrn_reflns_limit_h_min -24
_diffrn_reflns_limit_k_max 25
_diffrn_reflns_limit_k_min -25
_diffrn_reflns_limit_l_max 65
_diffrn_reflns_limit_l_min -65
_diffrn_reflns_number 149670
_diffrn_reflns_point_group_measured_fraction_full 0.837
_diffrn_reflns_point_group_measured_fraction_max 0.837
_diffrn_reflns_theta_full 27.597
_diffrn_reflns_theta_max 27.597
_diffrn_reflns_theta_min 1.580
_diffrn_source 'SPring-8 BL38B1'
_exptl_absorpt_coefficient_mu 0.740
_exptl_crystal_colour colorless
_exptl_crystal_density_diffrn 0.713
_exptl_crystal_description plate
_exptl_crystal_F_000 15303
_exptl_crystal_size_max 250
_exptl_crystal_size_mid 200
_exptl_crystal_size_min 100
_refine_diff_density_max 0.853
_refine_diff_density_min -0.802
_refine_diff_density_rms 0.195
_refine_ls_abs_structure_details
;
 Flack x determined using 3018 quotients [(I+)-(I-)]/[(I+)+(I-)]
 (Parsons, Flack and Wagner, Acta Cryst. B69 (2013) 249-259).
;
_refine_ls_abs_structure_Flack 0.899(10)
_refine_ls_extinction_method none
_refine_ls_goodness_of_fit_ref 1.951
_refine_ls_hydrogen_treatment constr
_refine_ls_matrix_type full
_refine_ls_number_parameters 863
_refine_ls_number_reflns 23716
_refine_ls_number_restraints 270
_refine_ls_restrained_S_all 1.949
_refine_ls_R_factor_all 0.3474
_refine_ls_R_factor_gt 0.2744
_refine_ls_shift/su_max 0.007
_refine_ls_shift/su_mean 0.001
_refine_ls_structure_factor_coef Fsqd
_refine_ls_weighting_details 'w=1/[\s^2^(Fo^2^)+(0.2000P)^2^] where P=(Fo^2^+2Fc^2^)/3'
_refine_ls_weighting_scheme calc
_refine_ls_wR_factor_gt 0.5541
_refine_ls_wR_factor_ref 0.5938
_reflns_Friedel_coverage 0.811
_reflns_Friedel_fraction_full 0.837
_reflns_Friedel_fraction_max 0.837
_reflns_number_gt 11143
_reflns_number_total 23716
_reflns_threshold_expression 'I > 2\s(I)'
_cod_data_source_file ja8b04284_si_004.cif
_cod_data_source_block p41212
_cod_original_cell_volume 68055(2)
_cod_original_formula_sum 'C174 H201.88 Cl6 N33 O30.50 Zn3'
_cod_database_code 4132497
_shelx_shelxl_version_number 2014/7
_shelx_space_group_comment
;
The symmetry employed for this shelxl refinement is uniquely defined
by the following loop, which should always be used as a source of
symmetry information in preference to the above space-group names.
They are only intended as comments.
;

loop_
_space_group_symop_operation_xyz
'x, y, z'
'-x, -y, z+1/2'
'-y+1/2, x+1/2, z+1/4'
'y+1/2, -x+1/2, z+3/4'
'-x+1/2, y+1/2, -z+1/4'
'x+1/2, -y+1/2, -z+3/4'
'y, x, -z'
'-y, -x, -z+1/2'

loop_
_atom_site_label
_atom_site_type_symbol
_atom_site_fract_x
_atom_site_fract_y
_atom_site_fract_z
_atom_site_U_iso_or_equiv
_atom_site_adp_type
_atom_site_occupancy
_atom_site_site_symmetry_order
_atom_site_calc_flag
_atom_site_refinement_flags_posn
_atom_site_refinement_flags_adp
_atom_site_refinement_flags_occupancy
Zn1 Zn 0.43954(19) -0.1039(2) 0.98103(11) 0.239(3) Uani 1 1 d D . .
Cl1 Cl 0.4547(7) -0.1382(6) 0.9613(3) 0.339(10) Uani 1 1 d D . .
Cl2 Cl 0.3965(5) -0.1326(6) 1.0015(3) 0.366(13) Uani 1 1 d D . .
Zn2 Zn 1.5047(2) 0.0835(3) 1.03465(7) 0.246(3) Uani 1 1 d . . .
Cl3 Cl 1.5487(5) 0.0319(10) 1.0480(2) 0.390(14) Uani 1 1 d . . .
Cl4 Cl 1.4857(7) 0.1538(8) 1.0423(2) 0.316(8) Uani 1 1 d . . .
Zn3 Zn 0.3516(6) 0.4366(6) 0.92680(18) 0.425(7) Uiso 1 1 d D U .
Cl5 Cl 0.3660(19) 0.3702(13) 0.9280(6) 0.63(3) Uiso 1 1 d D U .
Cl6 Cl 0.3737(18) 0.4983(13) 0.9418(5) 0.61(3) Uiso 1 1 d D . .
N1A N 1.4410(7) 0.0493(9) 1.0287(2) 0.168(10) Uiso 1 1 d G U .
C1A C 1.4032(10) 0.0754(6) 1.0231(3) 0.169(12) Uiso 1 1 d G U .
H1AA H 1.4060 0.1079 1.0219 0.203 Uiso 1 1 calc R U .
C2A C 1.3612(8) 0.0530(10) 1.0192(3) 0.183(13) Uiso 1 1 d G U .
C3A C 1.3571(7) 0.0046(10) 1.0210(3) 0.196(14) Uiso 1 1 d G U .
H3AA H 1.3290 -0.0104 1.0184 0.235 Uiso 1 1 calc R U .
C4A C 1.3949(10) -0.0216(7) 1.0266(3) 0.214(15) Uiso 1 1 d G U .
H4AA H 1.3921 -0.0540 1.0278 0.257 Uiso 1 1 calc R U .
C5A C 1.4369(8) 0.0008(9) 1.0305(2) 0.176(12) Uiso 1 1 d G U .
H5AA H 1.4622 -0.0167 1.0343 0.211 Uiso 1 1 calc R U .
C6A C 1.3223(15) 0.0805(15) 1.0129(4) 0.165(13) Uiso 1 1 d . . .
O1A O 1.2848(11) 0.0631(9) 1.0146(3) 0.191(9) Uiso 1 1 d . . .
N2A N 1.3308(9) 0.1197(9) 1.0052(3) 0.140(8) Uiso 1 1 d . . .
H2AA H 1.3591 0.1273 1.0027 0.168 Uiso 1 1 calc R U .
C7A C 1.2911(11) 0.1504(11) 1.0011(4) 0.142(10) Uiso 1 1 d . . .
H7AA H 1.2671 0.1485 1.0094 0.170 Uiso 1 1 calc R U .
C8A C 1.2711(12) 0.1366(11) 0.9863(4) 0.138(10) Uiso 1 1 d . . .
O2A O 1.2961(8) 0.1282(8) 0.9743(3) 0.167(8) Uiso 1 1 d . . .
C9A C 1.3090(12) 0.2015(11) 0.9998(4) 0.159(12) Uiso 1 1 d . . .
H9AA H 1.2868 0.2204 0.9938 0.191 Uiso 1 1 calc R U .
H9AB H 1.3392 0.2022 0.9944 0.191 Uiso 1 1 calc R U .
C10A C 1.3141(14) 0.2211(10) 1.0168(3) 0.195(14) Uiso 1 1 d G U .
C11A C 1.2768(10) 0.2223(9) 1.0275(4) 0.179(13) Uiso 1 1 d G U .
H11A H 1.2468 0.2134 1.0242 0.215 Uiso 1 1 calc R U .
C12A C 1.2844(13) 0.2368(11) 1.0430(4) 0.238(18) Uiso 1 1 d G U .
H12A H 1.2594 0.2376 1.0501 0.286 Uiso 1 1 calc R U .
C13A C 1.3292(17) 0.2501(13) 1.0479(4) 0.32(2) Uiso 1 1 d G U .
H13A H 1.3343 0.2598 1.0583 0.379 Uiso 1 1 calc R U .
C14A C 1.3665(11) 0.2489(14) 1.0372(6) 0.37(3) Uiso 1 1 d G U .
H14A H 1.3965 0.2578 1.0404 0.444 Uiso 1 1 calc R U .
C15A C 1.3589(11) 0.2344(13) 1.0217(5) 0.31(2) Uiso 1 1 d G U .
H15A H 1.3839 0.2336 1.0145 0.374 Uiso 1 1 calc R U .
N3A N 1.2234(8) 0.1389(7) 0.9855(3) 0.123(7) Uiso 1 1 d D . .
H3AB H 1.2094 0.1499 0.9937 0.148 Uiso 1 1 calc R U .
C16A C 1.1931(10) 0.1251(9) 0.9723(4) 0.154(11) Uiso 1 1 d D . .
H16A H 1.2112 0.1232 0.9624 0.185 Uiso 1 1 calc R U .
C17A C 1.1547(10) 0.1674(10) 0.9714(4) 0.131(10) Uiso 1 1 d D . .
O3A O 1.1385(7) 0.1797(7) 0.9841(3) 0.146(7) Uiso 1 1 d D . .
C18A C 1.1650(12) 0.0792(10) 0.9751(4) 0.176(13) Uiso 1 1 d D . .
H18A H 1.1516 0.0788 0.9858 0.211 Uiso 1 1 calc R U .
C19A C 1.2092(15) 0.0470(16) 0.9742(6) 0.27(2) Uiso 1 1 d D . .
H19A H 1.2319 0.0573 0.9819 0.402 Uiso 1 1 calc R U .
H19B H 1.2003 0.0151 0.9764 0.402 Uiso 1 1 calc R U .
H19C H 1.2227 0.0489 0.9638 0.402 Uiso 1 1 calc R U .
C20A C 1.1282(16) 0.0638(18) 0.9630(6) 0.28(2) Uiso 1 1 d D . .
H20A H 1.1140 0.0349 0.9665 0.422 Uiso 1 1 calc R U .
H20B H 1.1045 0.0877 0.9621 0.422 Uiso 1 1 calc R U .
H20C H 1.1431 0.0592 0.9529 0.422 Uiso 1 1 calc R U .
N4A N 1.1438(8) 0.1791(8) 0.9567(3) 0.127(7) Uiso 1 1 d . . .
H4AB H 1.1581 0.1671 0.9487 0.152 Uiso 1 1 calc R U .
C21A C 1.1064(11) 0.2133(11) 0.9549(3) 0.134(10) Uiso 1 1 d . . .
H21A H 1.1093 0.2380 0.9630 0.160 Uiso 1 1 calc R U .
C22A C 1.0571(11) 0.1890(12) 0.9562(4) 0.133(10) Uiso 1 1 d . . .
O4A O 1.0514(8) 0.1512(9) 0.9484(3) 0.171(8) Uiso 1 1 d . . .
C23A C 1.1084(13) 0.2353(12) 0.9382(4) 0.168(12) Uiso 1 1 d . . .
H23A H 1.1410 0.2416 0.9355 0.201 Uiso 1 1 calc R U .
H23B H 1.0963 0.2127 0.9306 0.201 Uiso 1 1 calc R U .
C24A C 1.0792(14) 0.2829(13) 0.9366(4) 0.201(15) Uiso 1 1 d G U .
C25A C 1.0951(10) 0.3277(16) 0.9405(4) 0.259(19) Uiso 1 1 d G U .
H25A H 1.1259 0.3320 0.9439 0.311 Uiso 1 1 calc R U .
C26A C 1.0649(17) 0.3661(11) 0.9393(4) 0.30(2) Uiso 1 1 d G U .
H26A H 1.0755 0.3961 0.9420 0.366 Uiso 1 1 calc R U .
C27A C 1.0188(15) 0.3596(14) 0.9342(4) 0.253(19) Uiso 1 1 d G U .
H27A H 0.9986 0.3853 0.9334 0.304 Uiso 1 1 calc R U .
C28A C 1.0029(10) 0.3148(18) 0.9303(4) 0.29(2) Uiso 1 1 d G U .
H28A H 0.9721 0.3105 0.9268 0.350 Uiso 1 1 calc R U .
C29A C 1.0331(16) 0.2765(12) 0.9314(4) 0.32(2) Uiso 1 1 d G U .
H29A H 1.0225 0.2465 0.9288 0.387 Uiso 1 1 calc R U .
N5A N 1.0283(9) 0.2086(9) 0.9669(3) 0.142(8) Uiso 1 1 d . . .
H5AB H 1.0377 0.2304 0.9732 0.170 Uiso 1 1 calc R U .
C30A C 0.9779(16) 0.1901(16) 0.9673(5) 0.208(16) Uiso 1 1 d D . .
H30A H 0.9736 0.1685 0.9583 0.250 Uiso 1 1 calc R U .
C31A C 0.949(2) 0.231(3) 0.9646(8) 0.27(2) Uiso 1 1 d . . .
O5A O 0.9518(14) 0.2667(16) 0.9748(5) 0.289(16) Uiso 1 1 d . . .
C32A C 0.9742(15) 0.1620(16) 0.9826(5) 0.226(18) Uiso 1 1 d D . .
H32A H 0.9796 0.1864 0.9906 0.271 Uiso 1 1 calc R U .
C33A C 1.0161(14) 0.1291(15) 0.9854(5) 0.213(16) Uiso 1 1 d D . .
H33A H 1.0118 0.1124 0.9952 0.319 Uiso 1 1 calc R U .
H33B H 1.0183 0.1069 0.9768 0.319 Uiso 1 1 calc R U .
H33C H 1.0446 0.1472 0.9859 0.319 Uiso 1 1 calc R U .
C34A C 0.9291(17) 0.1386(18) 0.9887(6) 0.26(2) Uiso 1 1 d D . .
H34A H 0.9356 0.1230 0.9986 0.390 Uiso 1 1 calc R U .
H34B H 0.9054 0.1622 0.9903 0.390 Uiso 1 1 calc R U .
H34C H 0.9182 0.1160 0.9811 0.390 Uiso 1 1 calc R U .
N6A N 0.9082(11) 0.2171(11) 0.9582(3) 0.166(10) Uiso 1 1 d . . .
H6AA H 0.9058 0.1886 0.9549 0.199 Uiso 1 1 calc R U .
C35A C 0.870(2) 0.247(2) 0.9567(6) 0.243(19) Uiso 1 1 d . U .
C36A C 0.871(2) 0.294(3) 0.9583(7) 0.29(2) Uiso 1 1 d . U .
H36A H 0.9005 0.3083 0.9573 0.344 Uiso 1 1 calc R U .
C37A C 0.828(2) 0.324(2) 0.9619(7) 0.29(2) Uiso 1 1 d . U .
H37A H 0.8295 0.3548 0.9659 0.346 Uiso 1 1 calc R U .
C38A C 0.7809(19) 0.298(2) 0.9578(5) 0.236(18) Uiso 1 1 d . U .
H38A H 0.7527 0.3140 0.9564 0.284 Uiso 1 1 calc R U .
C39A C 0.784(2) 0.248(2) 0.9562(5) 0.218(16) Uiso 1 1 d . U .
C40A C 0.8230(17) 0.2261(16) 0.9573(4) 0.188(14) Uiso 1 1 d . U .
H40A H 0.8215 0.1937 0.9587 0.225 Uiso 1 1 calc R U .
C41A C 0.7383(16) 0.2191(17) 0.9555(5) 0.209(17) Uiso 1 1 d D . .
O6A O 0.7375(9) 0.1831(11) 0.9477(3) 0.206(10) Uiso 1 1 d D . .
N7A N 0.6992(14) 0.2375(13) 0.9617(4) 0.213(13) Uiso 1 1 d D U .
C42A C 0.6639(18) 0.1998(18) 0.9645(7) 0.259(18) Uiso 1 1 d D U .
H42A H 0.6733 0.1701 0.9695 0.311 Uiso 1 1 calc R U .
C43A C 0.6453(19) 0.200(2) 0.9477(8) 0.233(18) Uiso 1 1 d . U .
O7A O 0.6279(14) 0.2239(15) 0.9364(5) 0.283(16) Uiso 1 1 d . U .
C44A C 0.690(2) 0.2732(19) 0.9738(6) 0.29(2) Uiso 1 1 d D U .
H44A H 0.6814 0.3024 0.9686 0.344 Uiso 1 1 calc R U .
H44B H 0.7189 0.2789 0.9796 0.344 Uiso 1 1 calc R U .
C45A C 0.651(2) 0.260(2) 0.9856(7) 0.32(3) Uiso 1 1 d D U .
H45A H 0.6617 0.2405 0.9943 0.386 Uiso 1 1 calc R U .
H45B H 0.6329 0.2866 0.9894 0.386 Uiso 1 1 calc R U .
C46A C 0.626(2) 0.232(2) 0.9724(7) 0.30(2) Uiso 1 1 d D U .
H46A H 0.6121 0.2529 0.9647 0.363 Uiso 1 1 calc R U .
H46B H 0.6009 0.2126 0.9769 0.363 Uiso 1 1 calc R U .
N8A N 0.6319(10) 0.1569(11) 0.9426(3) 0.165(10) Uiso 1 1 d . . .
H8AA H 0.6384 0.1337 0.9487 0.198 Uiso 1 1 calc R U .
C47A C 0.6084(14) 0.1451(15) 0.9282(5) 0.200(15) Uiso 1 1 d . . .
H47A H 0.6249 0.1200 0.9227 0.240 Uiso 1 1 calc R U .
H47B H 0.6067 0.1723 0.9212 0.240 Uiso 1 1 calc R U .
C48A C 0.5527(13) 0.1271(13) 0.9336(5) 0.157(12) Uiso 1 1 d . . .
O8A O 0.5381(8) 0.1347(8) 0.9465(3) 0.169(8) Uiso 1 1 d . . .
N9A N 0.5349(11) 0.0987(11) 0.9231(4) 0.169(10) Uiso 1 1 d D U .
C49A C 0.4850(13) 0.0880(16) 0.9268(5) 0.203(14) Uiso 1 1 d D U .
H49A H 0.4668 0.1167 0.9288 0.243 Uiso 1 1 calc R U .
C50A C 0.4810(16) 0.0539(16) 0.9399(5) 0.193(14) Uiso 1 1 d . U .
O9A O 0.5098(10) 0.0213(10) 0.9447(3) 0.190(9) Uiso 1 1 d . U .
C51A C 0.5499(14) 0.0825(15) 0.9077(4) 0.202(15) Uiso 1 1 d D U .
H51A H 0.5714 0.0562 0.9089 0.243 Uiso 1 1 calc R U .
H51B H 0.5662 0.1076 0.9022 0.243 Uiso 1 1 calc R U .
C52A C 0.5072(15) 0.0673(19) 0.8982(6) 0.257(19) Uiso 1 1 d D U .
H52A H 0.5122 0.0371 0.8931 0.309 Uiso 1 1 calc R U .
H52B H 0.4989 0.0905 0.8903 0.309 Uiso 1 1 calc R U .
C53A C 0.4694(19) 0.064(2) 0.9113(5) 0.29(2) Uiso 1 1 d D U .
H53A H 0.4406 0.0788 0.9076 0.344 Uiso 1 1 calc R U .
H53B H 0.4625 0.0312 0.9135 0.344 Uiso 1 1 calc R U .
N10A N 0.4396(13) 0.0608(12) 0.9494(4) 0.211(12) Uiso 1 1 d . . .
H10A H 0.4247 0.0866 0.9475 0.254 Uiso 1 1 calc R U .
C54A C 0.4359(7) -0.0126(10) 0.9648(3) 0.196(14) Uiso 1 1 d G U .
H54A H 0.4636 -0.0232 0.9601 0.235 Uiso 1 1 calc R U .
C55A C 0.4191(10) 0.0323(9) 0.9614(3) 0.178(13) Uiso 1 1 d G U .
C56A C 0.3777(10) 0.0481(7) 0.9684(3) 0.207(15) Uiso 1 1 d G U .
H56A H 0.3664 0.0781 0.9661 0.248 Uiso 1 1 calc R U .
C57A C 0.3531(8) 0.0192(11) 0.9788(3) 0.200(14) Uiso 1 1 d G U .
H57A H 0.3254 0.0298 0.9834 0.240 Uiso 1 1 calc R U .
C58A C 0.3699(10) -0.0256(10) 0.9822(3) 0.218(16) Uiso 1 1 d G U .
H58A H 0.3535 -0.0450 0.9891 0.261 Uiso 1 1 calc R U .
N11A N 0.4113(10) -0.0415(7) 0.9752(3) 0.198(11) Uiso 1 1 d G U .
N1B N 0.5064(8) -0.0864(9) 0.9916(4) 0.197(11) Uiso 1 1 d G U .
C1B C 0.5168(10) -0.0862(9) 1.0077(3) 0.216(16) Uiso 1 1 d G U .
H1BA H 0.4937 -0.0938 1.0151 0.260 Uiso 1 1 calc R U .
C2B C 0.5619(12) -0.0745(10) 1.0128(3) 0.236(17) Uiso 1 1 d G U .
H2BA H 0.5689 -0.0743 1.0236 0.283 Uiso 1 1 calc R U .
C3B C 0.5965(8) -0.0631(10) 1.0018(4) 0.236(17) Uiso 1 1 d G U .
H3BA H 0.6266 -0.0553 1.0052 0.283 Uiso 1 1 calc R U .
C4B C 0.5860(9) -0.0633(10) 0.9857(4) 0.189(14) Uiso 1 1 d G U .
C5B C 0.5410(11) -0.0750(9) 0.9806(3) 0.222(16) Uiso 1 1 d G U .
H5BA H 0.5340 -0.0752 0.9699 0.266 Uiso 1 1 calc R U .
C6B C 0.6219(16) -0.0466(14) 0.9745(5) 0.186(14) Uiso 1 1 d . . .
O1B O 0.6651(10) -0.0579(9) 0.9784(3) 0.199(9) Uiso 1 1 d . . .
N2B N 0.6115(10) -0.0291(9) 0.9601(3) 0.161(9) Uiso 1 1 d . . .
H2BB H 0.5825 -0.0235 0.9578 0.193 Uiso 1 1 calc R U .
C7B C 0.6455(13) -0.0198(12) 0.9487(4) 0.152(11) Uiso 1 1 d . . .
H7BA H 0.6692 -0.0447 0.9497 0.182 Uiso 1 1 calc R U .
C8B C 0.6707(17) 0.0266(17) 0.9527(5) 0.190(15) Uiso 1 1 d . . .
O2B O 0.6479(8) 0.0628(9) 0.9558(3) 0.172(8) Uiso 1 1 d . . .
C9B C 0.6271(12) -0.0239(11) 0.9333(4) 0.154(11) Uiso 1 1 d . . .
H9BA H 0.6505 -0.0131 0.9258 0.185 Uiso 1 1 calc R U .
H9BB H 0.5998 -0.0035 0.9324 0.185 Uiso 1 1 calc R U .
C10B C 0.6135(13) -0.0719(8) 0.9294(3) 0.181(13) Uiso 1 1 d G U .
C11B C 0.5674(11) -0.0884(12) 0.9301(3) 0.251(19) Uiso 1 1 d G U .
H11B H 0.5434 -0.0687 0.9335 0.302 Uiso 1 1 calc R U .
C12B C 0.5574(10) -0.1345(14) 0.9256(4) 0.26(2) Uiso 1 1 d G U .
H12B H 0.5266 -0.1456 0.9261 0.317 Uiso 1 1 calc R U .
C13B C 0.5934(14) -0.1640(9) 0.9205(3) 0.257(19) Uiso 1 1 d G U .
H13B H 0.5867 -0.1948 0.9176 0.308 Uiso 1 1 calc R U .
C14B C 0.6394(12) -0.1474(11) 0.9198(3) 0.221(16) Uiso 1 1 d G U .
H14B H 0.6635 -0.1672 0.9164 0.265 Uiso 1 1 calc R U .
C15B C 0.6494(9) -0.1014(12) 0.9242(3) 0.205(15) Uiso 1 1 d G U .
H15B H 0.6802 -0.0903 0.9238 0.246 Uiso 1 1 calc R U .
N3B N 0.7187(12) 0.0274(11) 0.9511(3) 0.175(10) Uiso 1 1 d . . .
H3BB H 0.7318 0.0011 0.9486 0.210 Uiso 1 1 calc R U .
C16B C 0.7506(11) 0.0679(12) 0.9531(4) 0.143(11) Uiso 1 1 d D . .
H16B H 0.7337 0.0979 0.9523 0.172 Uiso 1 1 calc R U .
C17B C 0.7864(13) 0.0642(15) 0.9413(4) 0.152(11) Uiso 1 1 d . . .
O3B O 0.8027(8) 0.0304(9) 0.9356(3) 0.160(7) Uiso 1 1 d . . .
C18B C 0.7713(17) 0.0604(19) 0.9697(4) 0.240(19) Uiso 1 1 d D . .
H18B H 0.7903 0.0317 0.9698 0.288 Uiso 1 1 calc R U .
C19B C 0.7372(17) 0.0595(18) 0.9838(5) 0.25(2) Uiso 1 1 d D . .
H19D H 0.7545 0.0546 0.9934 0.376 Uiso 1 1 calc R U .
H19E H 0.7207 0.0890 0.9843 0.376 Uiso 1 1 calc R U .
H19F H 0.7150 0.0344 0.9824 0.376 Uiso 1 1 calc R U .
C20B C 0.800(2) 0.101(2) 0.9763(8) 0.34(3) Uiso 1 1 d D . .
H20D H 0.8115 0.0930 0.9867 0.512 Uiso 1 1 calc R U .
H20E H 0.8266 0.1069 0.9694 0.512 Uiso 1 1 calc R U .
H20F H 0.7810 0.1288 0.9769 0.512 Uiso 1 1 calc R U .
N4B N 0.7970(9) 0.1105(9) 0.9362(3) 0.141(8) Uiso 1 1 d . . .
H4BA H 0.7810 0.1340 0.9397 0.169 Uiso 1 1 calc R U .
C21B C 0.8363(15) 0.1180(15) 0.9247(5) 0.198(15) Uiso 1 1 d . . .
H21B H 0.8324 0.0965 0.9157 0.238 Uiso 1 1 calc R U .
C22B C 0.8860(12) 0.1105(13) 0.9323(5) 0.152(11) Uiso 1 1 d . . .
O4B O 0.8926(7) 0.1324(7) 0.9441(3) 0.144(7) Uiso 1 1 d . . .
C23B C 0.8305(14) 0.1692(14) 0.9190(4) 0.194(14) Uiso 1 1 d . . .
H23C H 0.8399 0.1913 0.9271 0.233 Uiso 1 1 calc R U .
H23D H 0.7981 0.1755 0.9160 0.233 Uiso 1 1 calc R U .
C24B C 0.8653(11) 0.1729(11) 0.9035(5) 0.224(17) Uiso 1 1 d G U .
C25B C 0.8621(12) 0.1605(11) 0.8876(5) 0.27(2) Uiso 1 1 d G U .
H25B H 0.8346 0.1469 0.8837 0.327 Uiso 1 1 calc R U .
C26B C 0.8999(18) 0.1684(13) 0.8775(3) 0.30(2) Uiso 1 1 d G U .
H26B H 0.8977 0.1601 0.8669 0.359 Uiso 1 1 calc R U .
C27B C 0.9410(13) 0.1887(14) 0.8833(5) 0.30(2) Uiso 1 1 d G U .
H27B H 0.9663 0.1940 0.8765 0.365 Uiso 1 1 calc R U .
C28B C 0.9442(10) 0.2011(11) 0.8992(5) 0.27(2) Uiso 1 1 d G U .
H28B H 0.9717 0.2147 0.9031 0.326 Uiso 1 1 calc R U .
C29B C 0.9064(14) 0.1932(11) 0.9093(3) 0.196(14) Uiso 1 1 d G U .
H29B H 0.9086 0.2014 0.9199 0.236 Uiso 1 1 calc R U .
N5B N 0.9113(9) 0.0821(9) 0.9230(3) 0.149(9) Uiso 1 1 d . . .
H5BB H 0.9018 0.0690 0.9144 0.179 Uiso 1 1 calc R U .
C30B C 0.9605(11) 0.0769(10) 0.9305(4) 0.136(10) Uiso 1 1 d D . .
H30B H 0.9675 0.1016 0.9383 0.164 Uiso 1 1 calc R U .
C31B C 0.9933(16) 0.0753(16) 0.9178(6) 0.198(15) Uiso 1 1 d . . .
O5B O 0.9876(9) 0.0644(9) 0.9032(4) 0.199(9) Uiso 1 1 d . . .
C32B C 0.9669(13) 0.0269(12) 0.9372(5) 0.193(15) Uiso 1 1 d D . .
H32B H 0.9577 0.0044 0.9290 0.232 Uiso 1 1 calc R U .
C33B C 1.0187(13) 0.0164(16) 0.9420(5) 0.225(18) Uiso 1 1 d D . .
H33D H 1.0388 0.0203 0.9330 0.338 Uiso 1 1 calc R U .
H33E H 1.0282 0.0377 0.9502 0.338 Uiso 1 1 calc R U .
H33F H 1.0210 -0.0154 0.9458 0.338 Uiso 1 1 calc R U .
C34B C 0.9336(15) 0.0212(16) 0.9511(5) 0.233(18) Uiso 1 1 d D . .
H34D H 0.9370 -0.0098 0.9554 0.350 Uiso 1 1 calc R U .
H34E H 0.9410 0.0442 0.9590 0.350 Uiso 1 1 calc R U .
H34F H 0.9018 0.0256 0.9475 0.350 Uiso 1 1 calc R U .
N6B N 1.0317(10) 0.1106(10) 0.9191(3) 0.164(9) Uiso 1 1 d . . .
H6BA H 1.0282 0.1322 0.9261 0.197 Uiso 1 1 calc R U .
C35B C 1.0731(8) 0.1123(9) 0.9100(4) 0.179(13) Uiso 1 1 d G U .
C36B C 1.0712(11) 0.1197(11) 0.8938(4) 0.257(19) Uiso 1 1 d G U .
H36B H 1.0425 0.1182 0.8885 0.308 Uiso 1 1 calc R U .
C37B C 1.1123(15) 0.1294(11) 0.8854(3) 0.29(2) Uiso 1 1 d G U .
H37B H 1.1110 0.1344 0.8745 0.343 Uiso 1 1 calc R U .
C38B C 1.1551(11) 0.1317(11) 0.8933(4) 0.250(19) Uiso 1 1 d G U .
H38B H 1.1826 0.1382 0.8877 0.300 Uiso 1 1 calc R U .
C39B C 1.1570(8) 0.1243(10) 0.9096(4) 0.200(15) Uiso 1 1 d DG U .
C40B C 1.1160(11) 0.1146(8) 0.9179(2) 0.146(10) Uiso 1 1 d G U .
H40B H 1.1172 0.1096 0.9288 0.176 Uiso 1 1 calc R U .
C41B C 1.1987(13) 0.1183(17) 0.9194(5) 0.227(19) Uiso 1 1 d D . .
O6B O 1.1997(8) 0.1421(9) 0.9316(3) 0.177(8) Uiso 1 1 d D . .
N7B N 1.2382(12) 0.0977(11) 0.9143(4) 0.195(11) Uiso 1 1 d D U .
C42B C 1.2778(14) 0.0963(16) 0.9248(5) 0.224(16) Uiso 1 1 d D U .
H42B H 1.2684 0.0853 0.9354 0.269 Uiso 1 1 calc R U .
C43B C 1.3033(17) 0.1406(18) 0.9257(6) 0.221(17) Uiso 1 1 d D U .
O7B O 1.3160(10) 0.1688(11) 0.9166(4) 0.210(11) Uiso 1 1 d D U .
C44B C 1.2487(18) 0.0591(16) 0.9034(5) 0.27(2) Uiso 1 1 d D U .
H44C H 1.2597 0.0729 0.8936 0.325 Uiso 1 1 calc R U .
H44D H 1.2193 0.0432 0.9011 0.325 Uiso 1 1 calc R U .
C45B C 1.285(2) 0.0213(17) 0.9084(8) 0.34(3) Uiso 1 1 d D U .
H45C H 1.2720 -0.0026 0.9154 0.405 Uiso 1 1 calc R U .
H45D H 1.3017 0.0074 0.8996 0.405 Uiso 1 1 calc R U .
C46B C 1.3108(18) 0.0610(19) 0.9168(7) 0.33(3) Uiso 1 1 d D U .
H46C H 1.3302 0.0775 0.9091 0.390 Uiso 1 1 calc R U .
H46D H 1.3316 0.0474 0.9247 0.390 Uiso 1 1 calc R U .
N8B N 1.3081(9) 0.1574(10) 0.9419(3) 0.162(9) Uiso 1 1 d D . .
H8BA H 1.2950 0.1398 0.9490 0.194 Uiso 1 1 calc R U .
C47B C 1.3316(11) 0.1996(12) 0.9484(4) 0.177(13) Uiso 1 1 d D . .
H47C H 1.3163 0.2094 0.9581 0.212 Uiso 1 1 calc R U .
H47D H 1.3298 0.2253 0.9408 0.212 Uiso 1 1 calc R U .
C48B C 1.3851(12) 0.1868(14) 0.9518(4) 0.151(11) Uiso 1 1 d D . .
O8B O 1.3989(8) 0.1483(9) 0.9482(3) 0.183(8) Uiso 1 1 d D . .
N9B N 1.4040(10) 0.2178(11) 0.9601(3) 0.171(10) Uiso 1 1 d D U .
C49B C 1.4546(12) 0.2094(12) 0.9639(5) 0.198(14) Uiso 1 1 d D U .
H49B H 1.4723 0.1986 0.9546 0.237 Uiso 1 1 calc R U .
C50B C 1.4604(14) 0.1771(13) 0.9778(5) 0.169(13) Uiso 1 1 d D U .
O9B O 1.4329(9) 0.1692(9) 0.9879(3) 0.185(9) Uiso 1 1 d D U .
C51B C 1.3878(13) 0.2661(11) 0.9630(5) 0.194(14) Uiso 1 1 d D U .
H51C H 1.3640 0.2669 0.9713 0.233 Uiso 1 1 calc R U .
H51D H 1.3751 0.2801 0.9534 0.233 Uiso 1 1 calc R U .
C52B C 1.4332(13) 0.2913(14) 0.9683(6) 0.245(18) Uiso 1 1 d D U .
H52C H 1.4418 0.3148 0.9605 0.294 Uiso 1 1 calc R U .
H52D H 1.4276 0.3073 0.9783 0.294 Uiso 1 1 calc R U .
C53B C 1.4733(13) 0.2562(12) 0.9703(5) 0.202(15) Uiso 1 1 d D U .
H53C H 1.4820 0.2532 0.9813 0.243 Uiso 1 1 calc R U .
H53D H 1.5007 0.2662 0.9643 0.243 Uiso 1 1 calc R U .
N10B N 1.5007(8) 0.1516(8) 0.9756(3) 0.142(8) Uiso 1 1 d D . .
H10B H 1.5156 0.1571 0.9670 0.170 Uiso 1 1 calc R U .
C54B C 1.5057(7) 0.1154(8) 1.0010(3) 0.204(15) Uiso 1 1 d DG U .
H54B H 1.4800 0.1331 1.0043 0.245 Uiso 1 1 calc R U .
C55B C 1.5210(8) 0.1180(8) 0.9854(3) 0.173(12) Uiso 1 1 d DG U .
C56B C 1.5594(8) 0.0915(8) 0.9805(2) 0.162(11) Uiso 1 1 d DG U .
H56B H 1.5697 0.0932 0.9700 0.194 Uiso 1 1 calc R U .
C57B C 1.5826(7) 0.0624(7) 0.9912(3) 0.165(12) Uiso 1 1 d DG U .
H57B H 1.6083 0.0446 0.9879 0.198 Uiso 1 1 calc R U .
C58B C 1.5673(8) 0.0597(8) 1.0068(3) 0.176(12) Uiso 1 1 d DG U .
H58B H 1.5828 0.0403 1.0140 0.211 Uiso 1 1 calc R U .
N11B N 1.5289(9) 0.0863(9) 1.0117(2) 0.201(12) Uiso 1 1 d DG U .
N1C N 0.3798(13) 0.4446(10) 0.9051(3) 0.225(13) Uiso 1 1 d G U .
C1C C 0.4277(13) 0.4351(11) 0.9040(4) 0.28(2) Uiso 1 1 d G U .
H1CA H 0.4438 0.4229 0.9127 0.337 Uiso 1 1 calc R U .
C2C C 0.4516(9) 0.4438(13) 0.8900(5) 0.32(2) Uiso 1 1 d G U .
H2CA H 0.4837 0.4373 0.8892 0.388 Uiso 1 1 calc R U .
C3C C 0.4277(14) 0.4620(12) 0.8770(4) 0.244(18) Uiso 1 1 d G U .
H3CA H 0.4437 0.4678 0.8676 0.293 Uiso 1 1 calc R U .
C4C C 0.3798(14) 0.4716(10) 0.8781(3) 0.204(15) Uiso 1 1 d G U .
C5C C 0.3558(9) 0.4629(10) 0.8922(4) 0.214(16) Uiso 1 1 d G U .
H5CA H 0.3238 0.4693 0.8929 0.256 Uiso 1 1 calc R U .
C6C C 0.3492(18) 0.4840(16) 0.8647(6) 0.208(16) Uiso 1 1 d . . .
O1C O 0.3687(9) 0.4696(9) 0.8507(3) 0.189(9) Uiso 1 1 d . . .
N2C N 0.3088(11) 0.5051(10) 0.8652(3) 0.171(10) Uiso 1 1 d D . .
H2CB H 0.2994 0.5154 0.8742 0.205 Uiso 1 1 calc R U .
C7C C 0.2797(14) 0.5123(16) 0.8523(5) 0.183(14) Uiso 1 1 d D . .
H7CA H 0.2894 0.4901 0.8441 0.219 Uiso 1 1 calc R U .
C8C C 0.2826(17) 0.557(2) 0.8459(7) 0.221(18) Uiso 1 1 d . . .
O2C O 0.2874(13) 0.5930(16) 0.8536(5) 0.273(15) Uiso 1 1 d . . .
C9C C 0.2323(19) 0.4991(18) 0.8571(6) 0.25(2) Uiso 1 1 d . . .
H9CA H 0.2277 0.5102 0.8679 0.294 Uiso 1 1 calc R U .
H9CB H 0.2103 0.5163 0.8505 0.294 Uiso 1 1 calc R U .
C10C C 0.2189(10) 0.4497(8) 0.8567(5) 0.202(15) Uiso 1 1 d G U .
C11C C 0.2119(9) 0.4199(12) 0.8438(3) 0.206(15) Uiso 1 1 d G U .
H11C H 0.2109 0.4321 0.8336 0.247 Uiso 1 1 calc R U .
C12C C 0.2063(9) 0.3718(11) 0.8463(3) 0.184(13) Uiso 1 1 d G U .
H12C H 0.2015 0.3518 0.8377 0.221 Uiso 1 1 calc R U .
C13C C 0.2078(10) 0.3535(9) 0.8616(4) 0.229(17) Uiso 1 1 d G U .
H13C H 0.2040 0.3214 0.8632 0.275 Uiso 1 1 calc R U .
C14C C 0.2149(12) 0.3834(15) 0.8744(3) 0.28(2) Uiso 1 1 d G U .
H14C H 0.2159 0.3712 0.8846 0.332 Uiso 1 1 calc R U .
C15C C 0.2204(11) 0.4315(13) 0.8720(4) 0.28(2) Uiso 1 1 d G U .
H15C H 0.2252 0.4514 0.8805 0.334 Uiso 1 1 calc R U .
N3C N 0.2920(10) 0.5626(12) 0.8292(4) 0.200(12) Uiso 1 1 d D . .
H3CB H 0.2926 0.5375 0.8235 0.241 Uiso 1 1 calc R U .
C16C C 0.3006(12) 0.6070(13) 0.8212(4) 0.200(15) Uiso 1 1 d D . .
H16C H 0.2935 0.6332 0.8283 0.240 Uiso 1 1 calc R U .
C17C C 0.2613(11) 0.6051(13) 0.8072(4) 0.166(12) Uiso 1 1 d D . .
O3C O 0.2562(8) 0.5701(9) 0.7989(3) 0.180(8) Uiso 1 1 d D . .
C18C C 0.3487(14) 0.6156(17) 0.8130(6) 0.30(3) Uiso 1 1 d D U .
H18C H 0.3523 0.6482 0.8094 0.360 Uiso 1 1 calc R U .
C19C C 0.379(2) 0.605(3) 0.8279(8) 0.44(5) Uiso 1 1 d D U .
H19G H 0.3715 0.6269 0.8361 0.663 Uiso 1 1 calc R U .
H19H H 0.3722 0.5734 0.8316 0.663 Uiso 1 1 calc R U .
H19I H 0.4117 0.6071 0.8253 0.663 Uiso 1 1 calc R U .
C20C C 0.361(2) 0.580(2) 0.8000(6) 0.33(3) Uiso 1 1 d D U .
H20G H 0.3909 0.5876 0.7956 0.489 Uiso 1 1 calc R U .
H20H H 0.3617 0.5490 0.8045 0.489 Uiso 1 1 calc R U .
H20I H 0.3371 0.5813 0.7919 0.489 Uiso 1 1 calc R U .
N4C N 0.2450(10) 0.6491(11) 0.8034(3) 0.168(10) Uiso 1 1 d . . .
H4CA H 0.2530 0.6729 0.8091 0.202 Uiso 1 1 calc R U .
C21C C 0.2148(13) 0.6558(13) 0.7901(4) 0.165(12) Uiso 1 1 d . . .
H21C H 0.1920 0.6298 0.7899 0.197 Uiso 1 1 calc R U .
C22C C 0.2408(14) 0.6559(14) 0.7747(5) 0.166(12) Uiso 1 1 d . . .
O4C O 0.2812(9) 0.6808(9) 0.7745(3) 0.184(8) Uiso 1 1 d . . .
C23C C 0.1854(16) 0.7055(15) 0.7920(5) 0.215(17) Uiso 1 1 d . . .
H23E H 0.1674 0.7058 0.8018 0.258 Uiso 1 1 calc R U .
H23F H 0.2066 0.7323 0.7919 0.258 Uiso 1 1 calc R U .
C24C C 0.1518(14) 0.7071(14) 0.7773(4) 0.225(17) Uiso 1 1 d G U .
C25C C 0.1076(16) 0.6862(11) 0.7766(4) 0.26(2) Uiso 1 1 d G U .
H25C H 0.0972 0.6675 0.7850 0.316 Uiso 1 1 calc R U .
C26C C 0.0789(10) 0.6934(13) 0.7635(5) 0.257(19) Uiso 1 1 d G U .
H26C H 0.0493 0.6794 0.7631 0.309 Uiso 1 1 calc R U .
C27C C 0.0944(15) 0.7214(14) 0.7511(4) 0.26(2) Uiso 1 1 d G U .
H27C H 0.0752 0.7262 0.7423 0.317 Uiso 1 1 calc R U .
C28C C 0.1386(17) 0.7423(12) 0.7517(4) 0.30(2) Uiso 1 1 d G U .
H28C H 0.1490 0.7611 0.7434 0.366 Uiso 1 1 calc R U .
C29C C 0.1673(11) 0.7352(13) 0.7649(6) 0.29(2) Uiso 1 1 d G U .
H29C H 0.1969 0.7491 0.7653 0.344 Uiso 1 1 calc R U .
N5C N 0.2299(11) 0.6304(11) 0.7624(4) 0.187(11) Uiso 1 1 d . . .
H5CB H 0.2052 0.6132 0.7633 0.225 Uiso 1 1 calc R U .
C30C C 0.2536(13) 0.6276(12) 0.7478(5) 0.158(12) Uiso 1 1 d D . .
H30C H 0.2774 0.6525 0.7475 0.189 Uiso 1 1 calc R U .
C31C C 0.223(2) 0.6368(19) 0.7369(7) 0.229(19) Uiso 1 1 d . . .
O5C O 0.1802(13) 0.6206(12) 0.7344(4) 0.238(12) Uiso 1 1 d . . .
C32C C 0.2774(16) 0.5821(15) 0.7438(5) 0.223(18) Uiso 1 1 d D . .
H32C H 0.2553 0.5556 0.7434 0.268 Uiso 1 1 calc R U .
C33C C 0.3125(19) 0.580(2) 0.7305(6) 0.29(3) Uiso 1 1 d D . .
H33G H 0.3243 0.5486 0.7295 0.436 Uiso 1 1 calc R U .
H33H H 0.2975 0.5893 0.7208 0.436 Uiso 1 1 calc R U .
H33I H 0.3380 0.6013 0.7328 0.436 Uiso 1 1 calc R U .
C34C C 0.3121(18) 0.578(2) 0.7576(6) 0.27(2) Uiso 1 1 d D . .
H34G H 0.3302 0.5498 0.7565 0.411 Uiso 1 1 calc R U .
H34H H 0.3328 0.6049 0.7576 0.411 Uiso 1 1 calc R U .
H34I H 0.2949 0.5774 0.7674 0.411 Uiso 1 1 calc R U .
N6C N 0.2248(12) 0.6754(13) 0.7243(4) 0.210(12) Uiso 1 1 d . . .
H6CA H 0.2424 0.6984 0.7273 0.252 Uiso 1 1 calc R U .
C35C C 0.2068(15) 0.6831(11) 0.7100(4) 0.238(18) Uiso 1 1 d G U .
C36C C 0.1581(14) 0.6869(12) 0.7087(4) 0.253(19) Uiso 1 1 d G U .
H36C H 0.1391 0.6807 0.7174 0.304 Uiso 1 1 calc R U .
C37C C 0.1380(9) 0.7000(12) 0.6943(6) 0.27(2) Uiso 1 1 d G U .
H37C H 0.1054 0.7026 0.6934 0.318 Uiso 1 1 calc R U .
C38C C 0.1665(15) 0.7093(12) 0.6813(4) 0.27(2) Uiso 1 1 d G U .
H38C H 0.1530 0.7181 0.6717 0.329 Uiso 1 1 calc R U .
C39C C 0.2151(14) 0.7054(12) 0.6826(4) 0.241(18) Uiso 1 1 d DG U .
C40C C 0.2353(9) 0.6923(11) 0.6970(5) 0.212(16) Uiso 1 1 d G U .
H40C H 0.2678 0.6898 0.6978 0.255 Uiso 1 1 calc R U .
C41C C 0.2458(17) 0.7152(19) 0.6695(5) 0.222(18) Uiso 1 1 d D . .
O6C O 0.2826(12) 0.7407(11) 0.6723(3) 0.224(11) Uiso 1 1 d . . .
N7C N 0.2446(16) 0.6995(15) 0.6560(5) 0.259(16) Uiso 1 1 d D U .
C42C C 0.2779(16) 0.7092(17) 0.6434(6) 0.260(19) Uiso 1 1 d D U .
H42C H 0.3102 0.7004 0.6462 0.312 Uiso 1 1 calc R U .
C43C C 0.275(2) 0.758(2) 0.6376(7) 0.31(3) Uiso 1 1 d D U .
O7C O 0.2450(18) 0.7849(16) 0.6347(5) 0.322(19) Uiso 1 1 d D U .
C44C C 0.2177(19) 0.6607(19) 0.6491(6) 0.30(2) Uiso 1 1 d D U .
H44E H 0.1875 0.6733 0.6458 0.365 Uiso 1 1 calc R U .
H44F H 0.2114 0.6383 0.6575 0.365 Uiso 1 1 calc R U .
C45C C 0.238(2) 0.6329(16) 0.6349(6) 0.28(2) Uiso 1 1 d D U .
H45E H 0.2612 0.6094 0.6378 0.340 Uiso 1 1 calc R U .
H45F H 0.2144 0.6200 0.6278 0.340 Uiso 1 1 calc R U .
C46C C 0.259(2) 0.6797(18) 0.6296(6) 0.31(2) Uiso 1 1 d D U .
H46E H 0.2345 0.6976 0.6242 0.375 Uiso 1 1 calc R U .
H46F H 0.2839 0.6737 0.6221 0.375 Uiso 1 1 calc R U .
N8C N 0.3274(17) 0.7726(16) 0.6348(5) 0.279(18) Uiso 1 1 d D U .
H8CA H 0.3509 0.7566 0.6383 0.335 Uiso 1 1 calc R U .
C47C C 0.3334(18) 0.8176(16) 0.6255(5) 0.26(2) Uiso 1 1 d D U .
H47E H 0.3508 0.8403 0.6317 0.311 Uiso 1 1 calc R U .
H47F H 0.3027 0.8309 0.6231 0.311 Uiso 1 1 calc R U .
C48C C 0.361(2) 0.8071(19) 0.6096(6) 0.30(2) Uiso 1 1 d D U .
O8C O 0.3733(13) 0.7675(14) 0.6066(4) 0.266(14) Uiso 1 1 d D U .
N9C N 0.3535(19) 0.8388(19) 0.5993(6) 0.39(3) Uiso 1 1 d D U .
C49C C 0.3823(18) 0.8341(19) 0.5848(6) 0.35(3) Uiso 1 1 d D U .
H49C H 0.3720 0.8077 0.5781 0.424 Uiso 1 1 calc R U .
C50C C 0.4346(19) 0.832(2) 0.5884(8) 0.37(3) Uiso 1 1 d D U .
O9C O 0.4565(17) 0.8518(18) 0.5983(6) 0.37(2) Uiso 1 1 d D U .
C51C C 0.335(3) 0.887(2) 0.6019(9) 0.44(4) Uiso 1 1 d D U .
H51E H 0.3449 0.8989 0.6122 0.533 Uiso 1 1 calc R U .
H51F H 0.3013 0.8878 0.6012 0.533 Uiso 1 1 calc R U .
C52C C 0.358(3) 0.915(2) 0.5883(9) 0.44(4) Uiso 1 1 d D U .
H52E H 0.3351 0.9353 0.5833 0.528 Uiso 1 1 calc R U .
H52F H 0.3832 0.9353 0.5925 0.528 Uiso 1 1 calc R U .
C53C C 0.379(2) 0.881(2) 0.5761(7) 0.37(3) Uiso 1 1 d D U .
H53E H 0.4101 0.8918 0.5727 0.447 Uiso 1 1 calc R U .
H53F H 0.3588 0.8790 0.5669 0.447 Uiso 1 1 calc R U .
N10C N 0.4520(13) 0.7947(14) 0.5799(5) 0.291(19) Uiso 1 1 d D U .
H10C H 0.4312 0.7766 0.5757 0.349 Uiso 1 1 calc R U .
C54C C 0.5059(13) 0.7347(13) 0.5737(4) 0.29(2) Uiso 1 1 d DG U .
H54C H 0.4808 0.7161 0.5704 0.346 Uiso 1 1 calc R U .
C55C C 0.4987(13) 0.7820(14) 0.5772(5) 0.30(2) Uiso 1 1 d DG U .
C56C C 0.5362(18) 0.8098(11) 0.5822(5) 0.37(3) Uiso 1 1 d DG U .
H56C H 0.5314 0.8414 0.5845 0.448 Uiso 1 1 calc R U .
C57C C 0.5809(15) 0.7903(17) 0.5836(5) 0.42(3) Uiso 1 1 d DG U .
H57C H 0.6060 0.8089 0.5869 0.498 Uiso 1 1 calc R U .
C58C C 0.5881(12) 0.7430(18) 0.5801(5) 0.33(3) Uiso 1 1 d DG U .
H58C H 0.6180 0.7300 0.5811 0.393 Uiso 1 1 calc R U .
N11C N 0.5506(16) 0.7152(11) 0.5752(4) 0.266(17) Uiso 1 1 d DG U .
O1 O 0.0837(18) 0.2457(18) 0.8921(6) 0.196(18) Uiso 0.5 1 d . . P
O2 O 0.262(3) 0.915(3) 0.9861(9) 0.29(3) Uiso 0.5 1 d . . P
O4 O 0.671(4) -0.005(4) 0.0370(14) 0.40(5) Uiso 0.5 1 d . . P
O5 O 0.104(3) 0.343(3) 0.8849(9) 0.31(3) Uiso 0.5 1 d . . P
O6 O 0.275(3) 0.279(3) 0.8798(10) 0.32(4) Uiso 0.5 1 d . . P
O9 O 0.0120(18) 0.3116(18) 0.8820(6) 0.201(19) Uiso 0.5 1 d . . P
O10 O 0.459(3) 0.901(3) 0.6355(9) 0.29(3) Uiso 0.5 1 d . . P

loop_
_atom_site_aniso_label
_atom_site_aniso_U_11
_atom_site_aniso_U_22
_atom_site_aniso_U_33
_atom_site_aniso_U_23
_atom_site_aniso_U_13
_atom_site_aniso_U_12
Zn1 0.156(4) 0.197(5) 0.364(9) 0.050(6) 0.039(5) 0.002(4)
Cl1 0.284(18) 0.243(16) 0.49(3) 0.013(19) -0.05(2) -0.047(14)
Cl2 0.222(14) 0.321(19) 0.56(3) 0.22(2) 0.137(17) 0.033(13)
Zn2 0.166(5) 0.386(10) 0.186(5) 0.055(6) -0.032(4) 0.017(5)
Cl3 0.201(13) 0.65(4) 0.325(19) 0.20(2) -0.061(13) 0.112(18)
Cl4 0.32(2) 0.38(2) 0.248(15) -0.041(15) -0.015(13) -0.020(18)

loop_
_atom_type_symbol
_atom_type_description
_atom_type_scat_dispersion_real
_atom_type_scat_dispersion_imag
_atom_type_scat_source
C C 0.0074 0.0035 'International Tables Vol C Tables 4.2.6.8 and 6.1.1.4'
H H 0.0000 0.0000 'International Tables Vol C Tables 4.2.6.8 and 6.1.1.4'
N N 0.0135 0.0071 'International Tables Vol C Tables 4.2.6.8 and 6.1.1.4'
O O 0.0225 0.0128 'International Tables Vol C Tables 4.2.6.8 and 6.1.1.4'
Zn Zn -0.4024 2.5545 'International Tables Vol C Tables 4.2.6.8 and 6.1.1.4'
Cl Cl 0.2395 0.3114 'International Tables Vol C Tables 4.2.6.8 and 6.1.1.4'

loop_
_geom_angle_atom_site_label_1
_geom_angle_atom_site_label_2
_geom_angle_atom_site_label_3
_geom_angle
_geom_angle_site_symmetry_1
_geom_angle_site_symmetry_3
N11A Zn1 Cl1 108.4(11) . .
N11A Zn1 N1B 104.5(11) . .
Cl1 Zn1 N1B 105.7(10) . .
N11A Zn1 Cl2 106.8(10) . .
Cl1 Zn1 Cl2 125.7(9) . .
N1B Zn1 Cl2 104.0(11) . .
N11B Zn2 N1A 94.6(9) . .
N11B Zn2 Cl4 109.1(10) . .
N1A Zn2 Cl4 106.4(9) . .
N11B Zn2 Cl3 108.2(10) . .
N1A Zn2 Cl3 107.3(11) . .
Cl4 Zn2 Cl3 126.5(9) . .
Cl5 Zn3 N11C 113(10) . 8_666
Cl5 Zn3 N1C 94(2) . .
N11C Zn3 N1C 107(4) 8_666 .
Cl5 Zn3 Cl6 132(2) . .
N11C Zn3 Cl6 100(10) 8_666 .
N1C Zn3 Cl6 108.2(17) . .
C1A N1A C5A 120.0 . .
C1A N1A Zn2 119.8(16) . .
C5A N1A Zn2 120.2(16) . .
C2A C1A N1A 120.0 . .
C3A C2A C1A 120.0 . .
C3A C2A C6A 120(3) . .
C1A C2A C6A 120(3) . .
C4A C3A C2A 120.0 . .
C3A C4A C5A 120.0 . .
C4A C5A N1A 120.0 . .
O1A C6A N2A 126(4) . .
O1A C6A C2A 115(4) . .
N2A C6A C2A 120(4) . .
C6A N2A C7A 119(3) . .
C8A C7A N2A 111(3) . .
C8A C7A C9A 109(3) . .
N2A C7A C9A 109(3) . .
O2A C8A N3A 122(3) . .
O2A C8A C7A 122(3) . .
N3A C8A C7A 115(3) . .
C7A C9A C10A 108(3) . .
C11A C10A C15A 120.0 . .
C11A C10A C9A 123(3) . .
C15A C10A C9A 117(3) . .
C12A C11A C10A 120.00(5) . .
C11A C12A C13A 120.0 . .
C14A C13A C12A 120.0 . .
C13A C14A C15A 120.00(5) . .
C14A C15A C10A 120.0 . .
C8A N3A C16A 128(3) . .
N3A C16A C18A 114(2) . .
N3A C16A C17A 103(2) . .
C18A C16A C17A 106(2) . .
O3A C17A N4A 131(3) . .
O3A C17A C16A 115(3) . .
N4A C17A C16A 113(3) . .
C20A C18A C16A 120(3) . .
C20A C18A C19A 111(3) . .
C16A C18A C19A 94(3) . .
C17A N4A C21A 116(2) . .
N4A C21A C22A 111(2) . .
N4A C21A C23A 110(2) . .
C22A C21A C23A 106(3) . .
O4A C22A N5A 129(3) . .
O4A C22A C21A 117(3) . .
N5A C22A C21A 114(3) . .
C24A C23A C21A 114(3) . .
C25A C24A C29A 120.0 . .
C25A C24A C23A 126(4) . .
C29A C24A C23A 114(4) . .
C24A C25A C26A 120.0 . .
C25A C26A C27A 120.00(6) . .
C28A C27A C26A 120.0 . .
C27A C28A C29A 120.0 . .
C28A C29A C24A 120.0 . .
C22A N5A C30A 116(3) . .
C31A C30A N5A 104(4) . .
C31A C30A C32A 121(4) . .
N5A C30A C32A 105(3) . .
O5A C31A C30A 119(6) . .
O5A C31A N6A 122(6) . .
C30A C31A N6A 108(6) . .
C30A C32A C33A 113(4) . .
C30A C32A C34A 125(4) . .
C33A C32A C34A 109(4) . .
C35A N6A C31A 123(5) . .
C36A C35A C40A 116(6) . .
C36A C35A N6A 124(6) . .
C40A C35A N6A 118(6) . .
C35A C36A C37A 124(7) . .
C38A C37A C36A 111(6) . .
C37A C38A C39A 117(5) . .
C40A C39A C38A 122(6) . .
C40A C39A C41A 118(5) . .
C38A C39A C41A 120(5) . .
C39A C40A C35A 126(5) . .
O6A C41A N7A 122(4) . .
O6A C41A C39A 119(5) . .
N7A C41A C39A 118(5) . .
C41A N7A C44A 134(5) . .
C41A N7A C42A 110(4) . .
C44A N7A C42A 106(4) . .
C43A C42A N7A 95(4) . .
C43A C42A C46A 99(5) . .
N7A C42A C46A 97(4) . .
O7A C43A N8A 98(5) . .
O7A C43A C42A 148(6) . .
N8A C43A C42A 113(5) . .
N7A C44A C45A 114(5) . .
C46A C45A C44A 90(5) . .
C45A C46A C42A 107(5) . .
C43A N8A C47A 128(4) . .
N8A C47A C48A 106(3) . .
O8A C48A N9A 127(4) . .
O8A C48A C47A 121(4) . .
N9A C48A C47A 111(4) . .
C48A N9A C51A 134(4) . .
C48A N9A C49A 111(3) . .
C51A N9A C49A 114(3) . .
N9A C49A C50A 111(4) . .
N9A C49A C53A 101(4) . .
C50A C49A C53A 109(4) . .
O9A C50A N10A 116(4) . .
O9A C50A C49A 130(4) . .
N10A C50A C49A 113(4) . .
N9A C51A C52A 109(4) . .
C51A C52A C53A 101(4) . .
C49A C53A C52A 112(4) . .
C50A N10A C55A 131(4) . .
C55A C54A N11A 120.0 . .
C56A C55A C54A 120.0 . .
C56A C55A N10A 118(3) . .
C54A C55A N10A 122(3) . .
C55A C56A C57A 120.0 . .
C56A C57A C58A 120.0 . .
N11A C58A C57A 120.0 . .
C58A N11A C54A 120.0 . .
C58A N11A Zn1 121.4(19) . .
C54A N11A Zn1 118.5(19) . .
C1B N1B C5B 120.0 . .
C1B N1B Zn1 126.5(19) . .
C5B N1B Zn1 113.5(19) . .
C2B C1B N1B 120.0 . .
C3B C2B C1B 120.0 . .
C2B C3B C4B 120.0 . .
C3B C4B C5B 120.0 . .
C3B C4B C6B 119(3) . .
C5B C4B C6B 121(3) . .
C4B C5B N1B 120.0 . .
O1B C6B N2B 121(4) . .
O1B C6B C4B 114(4) . .
N2B C6B C4B 123(4) . .
C6B N2B C7B 123(3) . .
N2B C7B C9B 111(3) . .
N2B C7B C8B 109(3) . .
C9B C7B C8B 117(3) . .
O2B C8B N3B 122(4) . .
O2B C8B C7B 121(4) . .
N3B C8B C7B 117(4) . .
C7B C9B C10B 113(3) . .
C11B C10B C15B 120.0 . .
C11B C10B C9B 124(3) . .
C15B C10B C9B 116(3) . .
C10B C11B C12B 120.0 . .
C13B C12B C11B 120.0 . .
C12B C13B C14B 120.0 . .
C15B C14B C13B 120.0 . .
C14B C15B C10B 120.0 . .
C8B N3B C16B 128(4) . .
C17B C16B N3B 108(3) . .
C17B C16B C18B 111(3) . .
N3B C16B C18B 103(3) . .
O3B C17B N4B 124(4) . .
O3B C17B C16B 129(4) . .
N4B C17B C16B 107(3) . .
C16B C18B C20B 116(4) . .
C16B C18B C19B 118(4) . .
C20B C18B C19B 94(4) . .
C17B N4B C21B 119(3) . .
N4B C21B C22B 113(3) . .
N4B C21B C23B 105(3) . .
C22B C21B C23B 111(3) . .
O4B C22B N5B 136(4) . .
O4B C22B C21B 114(4) . .
N5B C22B C21B 109(4) . .
C21B C23B C24B 104(3) . .
C25B C24B C29B 120.0 . .
C25B C24B C23B 135(3) . .
C29B C24B C23B 105(3) . .
C24B C25B C26B 120.00(7) . .
C27B C26B C25B 120.0 . .
C28B C27B C26B 120.0 . .
C27B C28B C29B 120.00(6) . .
C28B C29B C24B 120.0 . .
C22B N5B C30B 108(3) . .
C31B C30B N5B 107(3) . .
C31B C30B C32B 100(3) . .
N5B C30B C32B 110(3) . .
O5B C31B C30B 131(4) . .
O5B C31B N6B 109(4) . .
C30B C31B N6B 114(4) . .
C34B C32B C30B 108(3) . .
C34B C32B C33B 112(3) . .
C30B C32B C33B 113(3) . .
C35B N6B C31B 127(3) . .
N6B C35B C36B 121(3) . .
N6B C35B C40B 118(3) . .
C36B C35B C40B 120.0 . .
C35B C36B C37B 120.0 . .
C36B C37B C38B 120.0 . .
C39B C38B C37B 120.0 . .
C38B C39B C40B 120.0 . .
C38B C39B C41B 128(3) . .
C40B C39B C41B 112(3) . .
C39B C40B C35B 120.0 . .
O6B C41B N7B 120(3) . .
O6B C41B C39B 116(4) . .
N7B C41B C39B 123(4) . .
C41B N7B C42B 118(3) . .
C41B N7B C44B 135(4) . .
C42B N7B C44B 102(3) . .
N7B C42B C43B 114(4) . .
N7B C42B C46B 103(3) . .
C43B C42B C46B 106(4) . .
O7B C43B N8B 111(5) . .
O7B C43B C42B 136(5) . .
N8B C43B C42B 112(4) . .
N7B C44B C45B 119(4) . .
C46B C45B C44B 86(3) . .
C45B C46B C42B 113(4) . .
C43B N8B C47B 131(4) . .
N8B C47B C48B 108(3) . .
O8B C48B N9B 130(4) . .
O8B C48B C47B 118(3) . .
N9B C48B C47B 111(3) . .
C48B N9B C51B 128(3) . .
C48B N9B C49B 115(3) . .
C51B N9B C49B 115(3) . .
N9B C49B C50B 112(3) . .
N9B C49B C53B 106(3) . .
C50B C49B C53B 103(3) . .
O9B C50B N10B 123(4) . .
O9B C50B C49B 128(4) . .
N10B C50B C49B 108(3) . .
N9B C51B C52B 103(3) . .
C53B C52B C51B 111(3) . .
C52B C53B C49B 106(3) . .
C50B N10B C55B 129(3) . .
C55B C54B N11B 120.0 . .
C54B C55B C56B 120.0 . .
C54B C55B N10B 118(2) . .
C56B C55B N10B 121(2) . .
C55B C56B C57B 120.0 . .
C58B C57B C56B 120.0 . .
N11B C58B C57B 120.0 . .
C58B N11B C54B 120.0 . .
C58B N11B Zn2 121.6(16) . .
C54B N11B Zn2 118.4(16) . .
C1C N1C C5C 120.0 . .
C1C N1C Zn3 115(2) . .
C5C N1C Zn3 124(2) . .
N1C C1C C2C 120.0 . .
C3C C2C C1C 120.0 . .
C2C C3C C4C 120.0 . .
C5C C4C C3C 120.0 . .
C5C C4C C6C 114(4) . .
C3C C4C C6C 125(4) . .
C4C C5C N1C 120.0 . .
N2C C6C O1C 122(4) . .
N2C C6C C4C 127(5) . .
O1C C6C C4C 111(4) . .
C6C N2C C7C 125(4) . .
N2C C7C C8C 114(4) . .
N2C C7C C9C 107(4) . .
C8C C7C C9C 114(4) . .
O2C C8C C7C 125(6) . .
O2C C8C N3C 114(5) . .
C7C C8C N3C 120(5) . .
C10C C9C C7C 119(4) . .
C11C C10C C15C 120.0 . .
C11C C10C C9C 130(4) . .
C15C C10C C9C 109(4) . .
C10C C11C C12C 120.0 . .
C11C C12C C13C 120.0 . .
C14C C13C C12C 120.0 . .
C13C C14C C15C 120.0 . .
C14C C15C C10C 120.0 . .
C8C N3C C16C 126(4) . .
N3C C16C C18C 119(3) . .
N3C C16C C17C 101(3) . .
C18C C16C C17C 107(3) . .
O3C C17C N4C 125(3) . .
O3C C17C C16C 122(3) . .
N4C C17C C16C 112(3) . .
C20C C18C C16C 114(3) . .
C20C C18C C19C 109(4) . .
C16C C18C C19C 96(3) . .
C17C N4C C21C 120(3) . .
N4C C21C C22C 113(3) . .
N4C C21C C23C 110(3) . .
C22C C21C C23C 109(3) . .
O4C C22C N5C 119(4) . .
O4C C22C C21C 116(4) . .
N5C C22C C21C 125(4) . .
C24C C23C C21C 105(3) . .
C25C C24C C29C 120.0 . .
C25C C24C C23C 125(4) . .
C29C C24C C23C 115(4) . .
C24C C25C C26C 120.0 . .
C27C C26C C25C 120.00(5) . .
C28C C27C C26C 120.0 . .
C27C C28C C29C 120.0 . .
C28C C29C C24C 120.00(7) . .
C22C N5C C30C 128(4) . .
C31C C30C N5C 107(4) . .
C31C C30C C32C 109(4) . .
N5C C30C C32C 118(3) . .
O5C C31C C30C 132(6) . .
O5C C31C N6C 100(5) . .
C30C C31C N6C 128(5) . .
C30C C32C C33C 120(4) . .
C30C C32C C34C 100(4) . .
C33C C32C C34C 98(4) . .
C35C N6C C31C 137(4) . .
C36C C35C C40C 120.0 . .
C36C C35C N6C 118(4) . .
C40C C35C N6C 122(4) . .
C35C C36C C37C 120.0 . .
C38C C37C C36C 120.0 . .
C37C C38C C39C 120.0 . .
C40C C39C C38C 120.0 . .
C40C C39C C41C 118(4) . .
C38C C39C C41C 122(4) . .
C39C C40C C35C 120.0 . .
N7C C41C O6C 113(4) . .
N7C C41C C39C 129(6) . .
O6C C41C C39C 117(5) . .
C41C N7C C42C 127(5) . .
C41C N7C C44C 131(5) . .
C42C N7C C44C 101(4) . .
C43C C42C N7C 113(4) . .
C43C C42C C46C 104(4) . .
N7C C42C C46C 103(4) . .
O7C C43C N8C 118(6) . .
O7C C43C C42C 137(6) . .
N8C C43C C42C 104(5) . .
N7C C44C C45C 120(4) . .
C46C C45C C44C 86(3) . .
C45C C46C C42C 113(4) . .
C43C N8C C47C 114(5) . .
N8C C47C C48C 110(3) . .
O8C C48C N9C 125(5) . .
O8C C48C C47C 120(4) . .
N9C C48C C47C 112(4) . .
C48C N9C C51C 128(5) . .
C48C N9C C49C 114(4) . .
C51C N9C C49C 114(4) . .
N9C C49C C50C 112(4) . .
N9C C49C C53C 107(4) . .
C50C C49C C53C 101(4) . .
O9C C50C N10C 123(5) . .
O9C C50C C49C 130(5) . .
N10C C50C C49C 106(4) . .
N9C C51C C52C 103(4) . .
C53C C52C C51C 110(4) . .
C52C C53C C49C 104(4) . .
C50C N10C C55C 129(4) . .
C55C C54C N11C 120.00(5) . .
C54C C55C C56C 120.0 . .
C54C C55C N10C 115(3) . .
C56C C55C N10C 122(3) . .
C57C C56C C55C 120.0 . .
C58C C57C C56C 120.00(6) . .
C57C C58C N11C 120.0 . .
C58C N11C C54C 120.0 . .
C58C N11C Zn3 116(3) . 8_666
C54C N11C Zn3 124(3) . 8_666

loop_
_geom_bond_atom_site_label_1
_geom_bond_atom_site_label_2
_geom_bond_distance
_geom_bond_site_symmetry_2
Zn1 N11A 2.01(2) .
Zn1 Cl1 1.98(2) .
Zn1 N1B 2.16(2) .
Zn1 Cl2 2.265(16) .
Zn2 N11B 2.054(18) .
Zn2 N1A 2.111(19) .
Zn2 Cl4 2.16(2) .
Zn2 Cl3 2.232(16) .
Zn3 Cl5 1.93(3) .
Zn3 N11C 1.9(7) 8_666
Zn3 N1C 2.01(3) .
Zn3 Cl6 2.25(3) .
N1A C1A 1.3900 .
N1A C5A 1.3900 .
C1A C2A 1.3900 .
C2A C3A 1.3900 .
C2A C6A 1.45(4) .
C3A C4A 1.3900 .
C4A C5A 1.3900 .
C6A O1A 1.18(4) .
C6A N2A 1.31(4) .
N2A C7A 1.47(3) .
C7A C8A 1.43(4) .
C7A C9A 1.54(4) .
C8A O2A 1.26(3) .
C8A N3A 1.36(3) .
C9A C10A 1.55(4) .
C10A C11A 1.3900 .
C10A C15A 1.3900 .
C11A C12A 1.3900 .
C12A C13A 1.3900 .
C13A C14A 1.3900 .
C14A C15A 1.3900 .
N3A C16A 1.46(3) .
C16A C18A 1.55(2) .
C16A C17A 1.62(3) .
C17A O3A 1.21(3) .
C17A N4A 1.32(3) .
C18A C20A 1.52(2) .
C18A C19A 1.55(2) .
N4A C21A 1.45(3) .
C21A C22A 1.56(4) .
C21A C23A 1.54(4) .
C22A O4A 1.27(3) .
C22A N5A 1.34(3) .
C23A C24A 1.59(4) .
C24A C25A 1.3900 .
C24A C29A 1.3900 .
C25A C26A 1.3900 .
C26A C27A 1.3900 .
C27A C28A 1.3900 .
C28A C29A 1.3900 .
N5A C30A 1.52(4) .
C30A C31A 1.44(6) .
C30A C32A 1.52(2) .
C31A O5A 1.32(6) .
C31A N6A 1.35(6) .
C32A C33A 1.53(2) .
C32A C34A 1.53(3) .
N6A C35A 1.39(6) .
C35A C36A 1.33(7) .
C35A C40A 1.45(6) .
C36A C37A 1.54(7) .
C37A C38A 1.57(7) .
C38A C39A 1.42(6) .
C39A C40A 1.29(5) .
C39A C41A 1.53(6) .
C41A O6A 1.22(4) .
C41A N7A 1.33(4) .
N7A C44A 1.46(3) .
N7A C42A 1.48(3) .
C42A C43A 1.51(7) .
C42A C46A 1.56(3) .
C43A O7A 1.27(6) .
C43A N8A 1.36(5) .
C44A C45A 1.54(3) .
C45A C46A 1.54(3) .
N8A C47A 1.42(4) .
C47A C48A 1.72(5) .
C48A O8A 1.19(4) .
C48A N9A 1.30(4) .
N9A C51A 1.44(2) .
N9A C49A 1.48(2) .
C49A C50A 1.48(5) .
C49A C53A 1.53(3) .
C50A O9A 1.30(4) .
C50A N10A 1.44(4) .
C51A C52A 1.51(2) .
C52A C53A 1.55(3) .
N10A C55A 1.42(4) .
C54A C55A 1.3900 .
C54A N11A 1.3900 .
C55A C56A 1.3900 .
C56A C57A 1.3900 .
C57A C58A 1.3900 .
C58A N11A 1.3900 .
N1B C1B 1.3900 .
N1B C5B 1.3900 .
C1B C2B 1.3900 .
C2B C3B 1.3900 .
C3B C4B 1.3900 .
C4B C5B 1.3900 .
C4B C6B 1.47(4) .
C6B O1B 1.31(4) .
C6B N2B 1.35(4) .
N2B C7B 1.39(3) .
C7B C9B 1.40(4) .
C7B C8B 1.54(5) .
C8B O2B 1.24(4) .
C8B N3B 1.37(4) .
C9B C10B 1.46(3) .
C10B C11B 1.3900 .
C10B C15B 1.3900 .
C11B C12B 1.3900 .
C12B C13B 1.3900 .
C13B C14B 1.3900 .
C14B C15B 1.3900 .
N3B C16B 1.47(4) .
C16B C17B 1.42(4) .
C16B C18B 1.54(2) .
C17B O3B 1.17(4) .
C17B N4B 1.41(4) .
C18B C20B 1.52(3) .
C18B C19B 1.53(2) .
N4B C21B 1.49(4) .
C21B C22B 1.56(5) .
C21B C23B 1.54(5) .
C22B O4B 1.19(3) .
C22B N5B 1.33(4) .
C23B C24B 1.64(4) .
C24B C25B 1.3900 .
C24B C29B 1.3900 .
C25B C26B 1.3900 .
C26B C27B 1.3900 .
C27B C28B 1.3900 .
C28B C29B 1.3900 .
N5B C30B 1.54(3) .
C30B C31B 1.42(5) .
C30B C32B 1.54(2) .
C31B O5B 1.28(4) .
C31B N6B 1.48(4) .
C32B C34B 1.51(2) .
C32B C33B 1.55(2) .
N6B C35B 1.40(3) .
C35B C36B 1.3900 .
C35B C40B 1.3900 .
C36B C37B 1.3900 .
C37B C38B 1.3900 .
C38B C39B 1.3900 .
C39B C40B 1.3900 .
C39B C41B 1.46(2) .
C41B O6B 1.22(4) .
C41B N7B 1.34(4) .
N7B C42B 1.44(2) .
N7B C44B 1.46(2) .
C42B C43B 1.45(5) .
C42B C46B 1.53(2) .
C43B O7B 1.17(5) .
C43B N8B 1.46(4) .
C44B C45B 1.54(2) .
C45B C46B 1.53(2) .
N8B C47B 1.48(3) .
C47B C48B 1.59(4) .
C48B O8B 1.20(3) .
C48B N9B 1.25(3) .
N9B C51B 1.47(2) .
N9B C49B 1.49(2) .
C49B C50B 1.50(4) .
C49B C53B 1.53(2) .
C50B O9B 1.18(4) .
C50B N10B 1.37(4) .
C51B C52B 1.54(2) .
C52B C53B 1.52(2) .
N10B C55B 1.39(3) .
C54B C55B 1.3900 .
C54B N11B 1.3900 .
C55B C56B 1.3900 .
C56B C57B 1.3900 .
C57B C58B 1.3900 .
C58B N11B 1.3900 .
N1C C1C 1.3900 .
N1C C5C 1.3900 .
C1C C2C 1.3900 .
C2C C3C 1.3900 .
C3C C4C 1.3900 .
C4C C5C 1.3900 .
C4C C6C 1.47(5) .
C6C N2C 1.29(5) .
C6C O1C 1.37(5) .
N2C C7C 1.38(2) .
C7C C8C 1.38(5) .
C7C C9C 1.46(5) .
C8C O2C 1.22(5) .
C8C N3C 1.45(5) .
C9C C10C 1.45(5) .
C10C C11C 1.3900 .
C10C C15C 1.3900 .
C11C C12C 1.3900 .
C12C C13C 1.3900 .
C13C C14C 1.3900 .
C14C C15C 1.3900 .
N3C C16C 1.45(3) .
C16C C18C 1.55(2) .
C16C C17C 1.62(3) .
C17C O3C 1.22(3) .
C17C N4C 1.37(4) .
C18C C20C 1.53(2) .
C18C C19C 1.56(2) .
N4C C21C 1.43(4) .
C21C C22C 1.50(4) .
C21C C23C 1.65(5) .
C22C O4C 1.35(4) .
C22C N5C 1.30(4) .
C23C C24C 1.56(4) .
C24C C25C 1.3900 .
C24C C29C 1.3900 .
C25C C26C 1.3900 .
C26C C27C 1.3900 .
C27C C28C 1.3900(11) .
C28C C29C 1.3900 .
N5C C30C 1.41(4) .
C30C C31C 1.30(5) .
C30C C32C 1.50(2) .
C31C O5C 1.31(5) .
C31C N6C 1.52(5) .
C32C C33C 1.50(3) .
C32C C34C 1.53(3) .
N6C C35C 1.33(4) .
C35C C36C 1.3900 .
C35C C40C 1.3900 .
C36C C37C 1.3900 .
C37C C38C 1.3900 .
C38C C39C 1.3900 .
C39C C40C 1.3900 .
C39C C41C 1.43(2) .
C41C N7C 1.23(5) .
C41C O6C 1.29(5) .
N7C C42C 1.45(2) .
N7C C44C 1.46(2) .
C42C C43C 1.46(5) .
C42C C46C 1.53(2) .
C43C O7C 1.17(5) .
C43C N8C 1.57(6) .
C44C C45C 1.54(2) .
C45C C46C 1.52(2) .
N8C C47C 1.51(4) .
C47C C48C 1.58(4) .
C48C O8C 1.20(4) .
C48C N9C 1.27(4) .
N9C C51C 1.47(2) .
N9C C49C 1.48(2) .
C49C C50C 1.52(5) .
C49C C53C 1.53(2) .
C50C O9C 1.19(4) .
C50C N10C 1.37(4) .
C51C C52C 1.55(2) .
C52C C53C 1.53(2) .
N10C C55C 1.39(3) .
C54C C55C 1.3900 .
C54C N11C 1.3900 .
C55C C56C 1.3900 .
C56C C57C 1.3900 .
C57C C58C 1.3900 .
C58C N11C 1.3900 .
N11C Zn3 1.94(3) 8_666

loop_
_geom_torsion_atom_site_label_1
_geom_torsion_atom_site_label_2
_geom_torsion_atom_site_label_3
_geom_torsion_atom_site_label_4
_geom_torsion
_geom_torsion_site_symmetry_4
C5A N1A C1A C2A 0.0 .
Zn2 N1A C1A C2A -179.9(14) .
N1A C1A C2A C3A 0.0 .
N1A C1A C2A C6A -178(3) .
C1A C2A C3A C4A 0.0 .
C6A C2A C3A C4A 178(3) .
C2A C3A C4A C5A 0.0 .
C3A C4A C5A N1A 0.0 .
C1A N1A C5A C4A 0.0 .
Zn2 N1A C5A C4A 179.9(14) .
C3A C2A C6A O1A 25(4) .
C1A C2A C6A O1A -157(3) .
C3A C2A C6A N2A -152(3) .
C1A C2A C6A N2A 26(4) .
O1A C6A N2A C7A 13(5) .
C2A C6A N2A C7A -171(3) .
C6A N2A C7A C8A -87(4) .
C6A N2A C7A C9A 153(3) .
N2A C7A C8A O2A -47(4) .
C9A C7A C8A O2A 73(4) .
N2A C7A C8A N3A 141(3) .
C9A C7A C8A N3A -99(3) .
C8A C7A C9A C10A 161(3) .
N2A C7A C9A C10A -79(3) .
C7A C9A C10A C11A -57(3) .
C7A C9A C10A C15A 118(2) .
C15A C10A C11A C12A 0.0 .
C9A C10A C11A C12A 175(3) .
C10A C11A C12A C13A 0.0 .
C11A C12A C13A C14A 0.0 .
C12A C13A C14A C15A 0.0 .
C13A C14A C15A C10A 0.0 .
C11A C10A C15A C14A 0.0 .
C9A C10A C15A C14A -175(3) .
O2A C8A N3A C16A 11(5) .
C7A C8A N3A C16A -177(3) .
C8A N3A C16A C18A 107(3) .
C8A N3A C16A C17A -137(3) .
N3A C16A C17A O3A -45(3) .
C18A C16A C17A O3A 76(3) .
N3A C16A C17A N4A 141(2) .
C18A C16A C17A N4A -98(3) .
N3A C16A C18A C20A 173(3) .
C17A C16A C18A C20A 60(4) .
N3A C16A C18A C19A -70(3) .
C17A C16A C18A C19A 177(3) .
O3A C17A N4A C21A 1(5) .
C16A C17A N4A C21A 174(2) .
C17A N4A C21A C22A -82(3) .
C17A N4A C21A C23A 162(3) .
N4A C21A C22A O4A -46(4) .
C23A C21A C22A O4A 73(3) .
N4A C21A C22A N5A 127(3) .
C23A C21A C22A N5A -114(3) .
N4A C21A C23A C24A -163(3) .
C22A C21A C23A C24A 77(4) .
C21A C23A C24A C25A 84(4) .
C21A C23A C24A C29A -92(3) .
C29A C24A C25A C26A 0.0 .
C23A C24A C25A C26A -176(3) .
C24A C25A C26A C27A 0.0 .
C25A C26A C27A C28A 0.0 .
C26A C27A C28A C29A 0.0 .
C27A C28A C29A C24A 0.0 .
C25A C24A C29A C28A 0.0 .
C23A C24A C29A C28A 177(3) .
O4A C22A N5A C30A -15(5) .
C21A C22A N5A C30A 173(3) .
C22A N5A C30A C31A -123(4) .
C22A N5A C30A C32A 109(4) .
N5A C30A C31A O5A -60(6) .
C32A C30A C31A O5A 58(8) .
N5A C30A C31A N6A 154(4) .
C32A C30A C31A N6A -88(6) .
C31A C30A C32A C33A -163(5) .
N5A C30A C32A C33A -46(5) .
C31A C30A C32A C34A 59(8) .
N5A C30A C32A C34A 176(4) .
O5A C31A N6A C35A 25(8) .
C30A C31A N6A C35A 169(4) .
C31A N6A C35A C36A 14(9) .
C31A N6A C35A C40A -150(5) .
C40A C35A C36A C37A 4(9) .
N6A C35A C36A C37A -160(5) .
C35A C36A C37A C38A -19(8) .
C36A C37A C38A C39A 18(7) .
C37A C38A C39A C40A -3(7) .
C37A C38A C39A C41A 168(4) .
C38A C39A C40A C35A -15(8) .
C41A C39A C40A C35A 174(4) .
C36A C35A C40A C39A 15(8) .
N6A C35A C40A C39A 180(100) .
C40A C39A C41A O6A -40(7) .
C38A C39A C41A O6A 148(5) .
C40A C39A C41A N7A 149(5) .
C38A C39A C41A N7A -23(7) .
O6A C41A N7A C44A 165(5) .
C39A C41A N7A C44A -24(8) .
O6A C41A N7A C42A 27(7) .
C39A C41A N7A C42A -162(4) .
C41A N7A C42A C43A -84(5) .
C44A N7A C42A C43A 126(4) .
C41A N7A C42A C46A 177(4) .
C44A N7A C42A C46A 26(6) .
N7A C42A C43A O7A -55(10) .
C46A C42A C43A O7A 43(10) .
N7A C42A C43A N8A 146(4) .
C46A C42A C43A N8A -117(5) .
C41A N7A C44A C45A -136(6) .
C42A N7A C44A C45A 3(7) .
N7A C44A C45A C46A -32(6) .
C44A C45A C46A C42A 49(6) .
C43A C42A C46A C45A -146(5) .
N7A C42A C46A C45A -50(6) .
O7A C43A N8A C47A 4(6) .
C42A C43A N8A C47A 173(4) .
C43A N8A C47A C48A -111(4) .
N8A C47A C48A O8A 14(5) .
N8A C47A C48A N9A -154(3) .
O8A C48A N9A C51A -174(4) .
C47A C48A N9A C51A -6(6) .
O8A C48A N9A C49A 19(5) .
C47A C48A N9A C49A -173(3) .
C48A N9A C49A C50A -76(4) .
C51A N9A C49A C50A 114(4) .
C48A N9A C49A C53A 168(4) .
C51A N9A C49A C53A -2(5) .
N9A C49A C50A O9A -27(6) .
C53A C49A C50A O9A 83(5) .
N9A C49A C50A N10A 148(3) .
C53A C49A C50A N10A -101(4) .
C48A N9A C51A C52A -156(4) .
C49A N9A C51A C52A 11(5) .
N9A C51A C52A C53A -15(5) .
N9A C49A C53A C52A -8(6) .
C50A C49A C53A C52A -125(5) .
C51A C52A C53A C49A 14(6) .
O9A C50A N10A C55A -15(6) .
C49A C50A N10A C55A 169(3) .
N11A C54A C55A C56A 0.0 .
N11A C54A C55A N10A -172(3) .
C50A N10A C55A C56A -179(3) .
C50A N10A C55A C54A -6(5) .
C54A C55A C56A C57A 0.0 .
N10A C55A C56A C57A 172(3) .
C55A C56A C57A C58A 0.0 .
C56A C57A C58A N11A 0.0 .
C57A C58A N11A C54A 0.0 .
C57A C58A N11A Zn1 175.3(17) .
C55A C54A N11A C58A 0.0 .
C55A C54A N11A Zn1 -175.4(16) .
C5B N1B C1B C2B 0.0 .
Zn1 N1B C1B C2B 179.4(18) .
N1B C1B C2B C3B 0.0 .
C1B C2B C3B C4B 0.0 .
C2B C3B C4B C5B 0.0 .
C2B C3B C4B C6B 174(3) .
C3B C4B C5B N1B 0.0 .
C6B C4B C5B N1B -174(3) .
C1B N1B C5B C4B 0.0 .
Zn1 N1B C5B C4B -179.5(16) .
C3B C4B C6B O1B 37(4) .
C5B C4B C6B O1B -149(3) .
C3B C4B C6B N2B -155(3) .
C5B C4B C6B N2B 19(5) .
O1B C6B N2B C7B -3(6) .
C4B C6B N2B C7B -170(3) .
C6B N2B C7B C9B 152(3) .
C6B N2B C7B C8B -78(4) .
N2B C7B C8B O2B -50(5) .
C9B C7B C8B O2B 77(5) .
N2B C7B C8B N3B 137(3) .
C9B C7B C8B N3B -95(4) .
N2B C7B C9B C10B -66(4) .
C8B C7B C9B C10B 167(3) .
C7B C9B C10B C11B 99(3) .
C7B C9B C10B C15B -82(3) .
C15B C10B C11B C12B 0.0 .
C9B C10B C11B C12B 178(3) .
C10B C11B C12B C13B 0.0 .
C11B C12B C13B C14B 0.0 .
C12B C13B C14B C15B 0.0 .
C13B C14B C15B C10B 0.0 .
C11B C10B C15B C14B 0.0 .
C9B C10B C15B C14B -178(3) .
O2B C8B N3B C16B 2(6) .
C7B C8B N3B C16B 175(3) .
C8B N3B C16B C17B -142(4) .
C8B N3B C16B C18B 101(4) .
N3B C16B C17B O3B -31(5) .
C18B C16B C17B O3B 81(5) .
N3B C16B C17B N4B 143(3) .
C18B C16B C17B N4B -104(4) .
C17B C16B C18B C20B 74(6) .
N3B C16B C18B C20B -171(4) .
C17B C16B C18B C19B -176(4) .
N3B C16B C18B C19B -60(5) .
O3B C17B N4B C21B -10(5) .
C16B C17B N4B C21B 175(3) .
C17B N4B C21B C22B -72(4) .
C17B N4B C21B C23B 167(3) .
N4B C21B C22B O4B -52(5) .
C23B C21B C22B O4B 65(4) .
N4B C21B C22B N5B 131(3) .
C23B C21B C22B N5B -112(4) .
N4B C21B C23B C24B -167(3) .
C22B C21B C23B C24B 71(4) .
C21B C23B C24B C25B 81(4) .
C21B C23B C24B C29B -98(3) .
C29B C24B C25B C26B 0.0 .
C23B C24B C25B C26B -179(4) .
C24B C25B C26B C27B 0.0 .
C25B C26B C27B C28B 0.0 .
C26B C27B C28B C29B 0.0 .
C27B C28B C29B C24B 0.0 .
C25B C24B C29B C28B 0.0 .
C23B C24B C29B C28B 179(3) .
O4B C22B N5B C30B 2(5) .
C21B C22B N5B C30B 178(3) .
C22B N5B C30B C31B -143(3) .
C22B N5B C30B C32B 110(3) .
N5B C30B C31B O5B -22(6) .
C32B C30B C31B O5B 93(5) .
N5B C30B C31B N6B 126(3) .
C32B C30B C31B N6B -119(3) .
C31B C30B C32B C34B -179(3) .
N5B C30B C32B C34B -67(4) .
C31B C30B C32B C33B 57(4) .
N5B C30B C32B C33B 169(3) .
O5B C31B N6B C35B -37(5) .
C30B C31B N6B C35B 168(3) .
C31B N6B C35B C36B 64(4) .
C31B N6B C35B C40B -127(3) .
N6B C35B C36B C37B 169(3) .
C40B C35B C36B C37B 0.0 .
C35B C36B C37B C38B 0.0 .
C36B C37B C38B C39B 0.0 .
C37B C38B C39B C40B 0.0 .
C37B C38B C39B C41B 170(4) .
C38B C39B C40B C35B 0.0 .
C41B C39B C40B C35B -172(3) .
N6B C35B C40B C39B -169(3) .
C36B C35B C40B C39B 0.0 .
C38B C39B C41B O6B 132(3) .
C40B C39B C41B O6B -57(5) .
C38B C39B C41B N7B -33(6) .
C40B C39B C41B N7B 138(4) .
O6B C41B N7B C42B 12(7) .
C39B C41B N7B C42B 177(4) .
O6B C41B N7B C44B 161(4) .
C39B C41B N7B C44B -35(8) .
C41B N7B C42B C43B -78(5) .
C44B N7B C42B C43B 124(4) .
C41B N7B C42B C46B 167(4) .
C44B N7B C42B C46B 9(5) .
N7B C42B C43B O7B -43(8) .
C46B C42B C43B O7B 70(7) .
N7B C42B C43B N8B 126(4) .
C46B C42B C43B N8B -122(4) .
C41B N7B C44B C45B -134(6) .
C42B N7B C44B C45B 18(6) .
N7B C44B C45B C46B -35(6) .
C44B C45B C46B C42B 39(6) .
N7B C42B C46B C45B -35(6) .
C43B C42B C46B C45B -154(5) .
O7B C43B N8B C47B -10(6) .
C42B C43B N8B C47B 179(3) .
C43B N8B C47B C48B -88(4) .
N8B C47B C48B O8B 3(4) .
N8B C47B C48B N9B -167(3) .
O8B C48B N9B C51B 174(4) .
C47B C48B N9B C51B -18(5) .
O8B C48B N9B C49B 12(6) .
C47B C48B N9B C49B -179(3) .
C48B N9B C49B C50B -83(4) .
C51B N9B C49B C50B 112(4) .
C48B N9B C49B C53B 166(3) .
C51B N9B C49B C53B 1(4) .
N9B C49B C50B O9B -22(6) .
C53B C49B C50B O9B 91(5) .
N9B C49B C50B N10B 148(3) .
C53B C49B C50B N10B -99(3) .
C48B N9B C51B C52B -159(4) .
C49B N9B C51B C52B 3(4) .
N9B C51B C52B C53B -7(5) .
C51B C52B C53B C49B 8(5) .
N9B C49B C53B C52B -5(4) .
C50B C49B C53B C52B -123(4) .
O9B C50B N10B C55B -11(6) .
C49B C50B N10B C55B 179(3) .
N11B C54B C55B C56B 0.0 .
N11B C54B C55B N10B -172(2) .
C50B N10B C55B C54B -15(4) .
C50B N10B C55B C56B 173(3) .
C54B C55B C56B C57B 0.0 .
N10B C55B C56B C57B 172(2) .
C55B C56B C57B C58B 0.0 .
C56B C57B C58B N11B 0.0 .
C57B C58B N11B C54B 0.0 .
C57B C58B N11B Zn2 179.7(16) .
C55B C54B N11B C58B 0.0 .
C55B C54B N11B Zn2 -179.7(15) .
C5C N1C C1C C2C 0.0 .
Zn3 N1C C1C C2C -174.0(19) .
N1C C1C C2C C3C 0.0 .
C1C C2C C3C C4C 0.0 .
C2C C3C C4C C5C 0.0 .
C2C C3C C4C C6C -170(3) .
C3C C4C C5C N1C 0.0 .
C6C C4C C5C N1C 171(3) .
C1C N1C C5C C4C 0.0 .
Zn3 N1C C5C C4C 173(2) .
C5C C4C C6C N2C 29(5) .
C3C C4C C6C N2C -160(3) .
C5C C4C C6C O1C -150(3) .
C3C C4C C6C O1C 21(5) .
O1C C6C N2C C7C 5(7) .
C4C C6C N2C C7C -174(4) .
C6C N2C C7C C8C -100(5) .
C6C N2C C7C C9C 134(4) .
N2C C7C C8C O2C -38(7) .
C9C C7C C8C O2C 86(7) .
N2C C7C C8C N3C 126(4) .
C9C C7C C8C N3C -110(5) .
N2C C7C C9C C10C -83(5) .
C8C C7C C9C C10C 150(5) .
C7C C9C C10C C11C -69(6) .
C7C C9C C10C C15C 102(4) .
C15C C10C C11C C12C 0.0 .
C9C C10C C11C C12C 170(4) .
C10C C11C C12C C13C 0.0 .
C11C C12C C13C C14C 0.0 .
C12C C13C C14C C15C 0.0 .
C13C C14C C15C C10C 0.0 .
C11C C10C C15C C14C 0.0 .
C9C C10C C15C C14C -172(3) .
O2C C8C N3C C16C -8(6) .
C7C C8C N3C C16C -174(4) .
C8C N3C C16C C18C 118(4) .
C8C N3C C16C C17C -126(4) .
N3C C16C C17C O3C -48(4) .
C18C C16C C17C O3C 78(4) .
N3C C16C C17C N4C 148(3) .
C18C C16C C17C N4C -86(4) .
N3C C16C C18C C20C 59(5) .
C17C C16C C18C C20C -54(5) .
N3C C16C C18C C19C -54(5) .
C17C C16C C18C C19C -168(4) .
O3C C17C N4C C21C 8(5) .
C16C C17C N4C C21C 172(3) .
C17C N4C C21C C22C -78(4) .
C17C N4C C21C C23C 159(3) .
N4C C21C C22C O4C -44(4) .
C23C C21C C22C O4C 79(4) .
N4C C21C C22C N5C 129(4) .
C23C C21C C22C N5C -108(4) .
N4C C21C C23C C24C -177(3) .
C22C C21C C23C C24C 59(4) .
C21C C23C C24C C25C 86(3) .
C21C C23C C24C C29C -100(3) .
C29C C24C C25C C26C 0.0 .
C23C C24C C25C C26C 174(3) .
C24C C25C C26C C27C 0.0 .
C25C C26C C27C C28C 0.0 .
C26C C27C C28C C29C 0.0 .
C27C C28C C29C C24C 0.0 .
C25C C24C C29C C28C 0.0 .
C23C C24C C29C C28C -175(3) .
O4C C22C N5C C30C -5(6) .
C21C C22C N5C C30C -178(3) .
C22C N5C C30C C31C -125(5) .
C22C N5C C30C C32C 112(5) .
N5C C30C C31C O5C -49(7) .
C32C C30C C31C O5C 79(7) .
N5C C30C C31C N6C 123(5) .
C32C C30C C31C N6C -109(5) .
C31C C30C C32C C33C 74(6) .
N5C C30C C32C C33C -165(4) .
C31C C30C C32C C34C 179(4) .
N5C C30C C32C C34C -60(5) .
O5C C31C N6C C35C -31(7) .
C30C C31C N6C C35C 155(5) .
C31C N6C C35C C36C 63(6) .
C31C N6C C35C C40C -124(5) .
C40C C35C C36C C37C 0.0 .
N6C C35C C36C C37C 173(3) .
C35C C36C C37C C38C 0.0 .
C36C C37C C38C C39C 0.0 .
C37C C38C C39C C40C 0.0 .
C37C C38C C39C C41C -179(4) .
C38C C39C C40C C35C 0.0 .
C41C C39C C40C C35C 179(4) .
C36C C35C C40C C39C 0.0 .
N6C C35C C40C C39C -173(3) .
C40C C39C C41C N7C 129(6) .
C38C C39C C41C N7C -52(7) .
C40C C39C C41C O6C -45(5) .
C38C C39C C41C O6C 135(4) .
O6C C41C N7C C42C -4(8) .
C39C C41C N7C C42C -177(4) .
O6C C41C N7C C44C 162(5) .
C39C C41C N7C C44C -12(10) .
C41C N7C C42C C43C -70(7) .
C44C N7C C42C C43C 121(5) .
C41C N7C C42C C46C 179(5) .
C44C N7C C42C C46C 10(5) .
N7C C42C C43C O7C -41(10) .
C46C C42C C43C O7C 69(10) .
N7C C42C C43C N8C 140(4) .
C46C C42C C43C N8C -110(5) .
C41C N7C C44C C45C -150(6) .
C42C N7C C44C C45C 18(7) .
N7C C44C C45C C46C -35(6) .
C44C C45C C46C C42C 40(5) .
C43C C42C C46C C45C -154(5) .
N7C C42C C46C C45C -37(6) .
O7C C43C N8C C47C -12(8) .
C42C C43C N8C C47C 167(4) .
C43C N8C C47C C48C -118(5) .
N8C C47C C48C O8C 0(8) .
N8C C47C C48C N9C 159(6) .
O8C C48C N9C C51C 176(7) .
C47C C48C N9C C51C 18(11) .
O8C C48C N9C C49C -29(10) .
C47C C48C N9C C49C 173(5) .
C48C N9C C49C C50C -56(7) .
C51C N9C C49C C50C 103(6) .
C48C N9C C49C C53C -165(6) .
C51C N9C C49C C53C -6(8) .
N9C C49C C50C O9C -35(10) .
C53C C49C C50C O9C 78(9) .
N9C C49C C50C N10C 132(5) .
C53C C49C C50C N10C -115(5) .
C48C N9C C51C C52C 151(7) .
C49C N9C C51C C52C -4(9) .
N9C C51C C52C C53C 14(10) .
C51C C52C C53C C49C -17(9) .
N9C C49C C53C C52C 14(7) .
C50C C49C C53C C52C -103(6) .
O9C C50C N10C C55C -22(12) .
C49C C50C N10C C55C 170(5) .
N11C C54C C55C C56C 0.0 .
N11C C54C C55C N10C -162(4) .
C50C N10C C55C C54C 156(6) .
C50C N10C C55C C56C -5(8) .
C54C C55C C56C C57C 0.0 .
N10C C55C C56C C57C 161(4) .
C55C C56C C57C C58C 0.0 .
C56C C57C C58C N11C 0.0 .
C57C C58C N11C C54C 0.0 .
C57C C58C N11C Zn3 -173(2) 8_666
C55C C54C N11C C58C 0.0 .
C55C C54C N11C Zn3 172(3) 8_666
